data_7014856
loop_
_publ_author_name
'Gandolfi, Claudio'
'Cotting, Tatiana'
'Martinho, Paulo N.'
'Sereda, Olha'
'Neels, Antonia'
'Morgan, Grace G.'
'Albrecht, Martin'

_publ_section_title
;
 Synthesis and self-assembly of spin-labile and redox-active
 manganese(iii) complexes.
;
_journal_issue 9
_journal_name_full 'Dalton transactions (Cambridge, England : 2003)'
_journal_page_first 1855
_journal_page_last 1865
_journal_paper_doi 10.1039/c0dt01222j
_journal_volume 40
_journal_year 2011
_chemical_absolute_configuration rmad
_chemical_formula_moiety 'C34 H52 Mn N5 O7, 0.75(C3 H6 O)'
_chemical_formula_sum 'C36.25 H56.5 Mn N5 O7.75'
_chemical_formula_weight 741.30
_chemical_name_systematic
;
?
;
_space_group_IT_number 29
_symmetry_cell_setting orthorhombic
_symmetry_Int_Tables_number 29
_symmetry_space_group_name_Hall 'P 2c -2ac'
_symmetry_space_group_name_H-M 'P c a 21'
_atom_sites_solution_hydrogens geom
_atom_sites_solution_primary direct
_atom_sites_solution_secondary difmap
_audit_creation_method SHELXL-97
_cell_angle_alpha 90.00
_cell_angle_beta 90.00
_cell_angle_gamma 90.00
_cell_formula_units_Z 8
_cell_length_a 15.997(3)
_cell_length_b 14.451(4)
_cell_length_c 33.798(7)
_cell_measurement_reflns_used 2478
_cell_measurement_temperature 173(2)
_cell_measurement_theta_max 23.95
_cell_measurement_theta_min 1.84
_cell_volume 7813(3)
_computing_cell_refinement 'X-Area V1.35'
_computing_data_collection 'X-Area V1.35 (Stoe & Cie, 2006)'
_computing_data_reduction 'X-RED32 V1.31 (Stoe & Cie, 2006)'
_computing_molecular_graphics 'PLATON (Spek, 2009)'
_computing_publication_material SHELXL-97
_computing_structure_refinement 'SHELXL-97 (Sheldrick, 1997)'
_computing_structure_solution 'SHELXS-97 (Sheldrick, 1990)'
_diffrn_ambient_temperature 173(2)
_diffrn_measured_fraction_theta_full 1.000
_diffrn_measured_fraction_theta_max 1.000
_diffrn_measurement_device_type 'STOE IPDS-2'
_diffrn_measurement_method 'phi + omega scans'
_diffrn_radiation_monochromator graphite
_diffrn_radiation_source 'fine-focus sealed tube'
_diffrn_radiation_type MoK\a
_diffrn_radiation_wavelength 0.71073
_diffrn_reflns_av_R_equivalents 0.1389
_diffrn_reflns_av_sigmaI/netI 0.2582
_diffrn_reflns_limit_h_max 17
_diffrn_reflns_limit_h_min -16
_diffrn_reflns_limit_k_max 15
_diffrn_reflns_limit_k_min -15
_diffrn_reflns_limit_l_max 36
_diffrn_reflns_limit_l_min -36
_diffrn_reflns_number 38140
_diffrn_reflns_theta_full 22.50
_diffrn_reflns_theta_max 22.50
_diffrn_reflns_theta_min 1.20
_diffrn_standards_decay_% 0
_diffrn_standards_number 0
_exptl_absorpt_coefficient_mu 0.391
_exptl_absorpt_correction_T_max 0.926
_exptl_absorpt_correction_T_min 0.865
_exptl_absorpt_correction_type multi-scan
_exptl_absorpt_process_details 'MULscanABS in PLATON; Spek, 2003'
_exptl_crystal_colour yellow
_exptl_crystal_density_diffrn 1.260
_exptl_crystal_density_meas ?
_exptl_crystal_density_method 'not measured'
_exptl_crystal_description plate
_exptl_crystal_F_000 3168
_exptl_crystal_size_max 0.50
_exptl_crystal_size_mid 0.25
_exptl_crystal_size_min 0.15
_refine_diff_density_max 0.272
_refine_diff_density_min -0.338
_refine_diff_density_rms 0.043
_refine_ls_abs_structure_details 'Flack H D (1983), Acta Cryst. A39, 876-881'
_refine_ls_abs_structure_Flack 0.03(3)
_refine_ls_extinction_method none
_refine_ls_goodness_of_fit_ref 0.621
_refine_ls_hydrogen_treatment constr
_refine_ls_matrix_type full
_refine_ls_number_parameters 670
_refine_ls_number_reflns 10212
_refine_ls_number_restraints 30
_refine_ls_restrained_S_all 0.634
_refine_ls_R_factor_all 0.1395
_refine_ls_R_factor_gt 0.0528
_refine_ls_shift/su_max <0.001
_refine_ls_shift/su_mean <0.001
_refine_ls_structure_factor_coef Fsqd
_refine_ls_weighting_details 'calc w=1/[\s^2^(Fo^2^)+(0.0263P)^2^] where P=(Fo^2^+2Fc^2^)/3'
_refine_ls_weighting_scheme calc
_refine_ls_wR_factor_gt 0.0939
_refine_ls_wR_factor_ref 0.1102
_reflns_number_gt 3074
_reflns_number_total 10212
_reflns_threshold_expression I>2\s(I)
_cod_data_source_file C0DT01222J.TXT
_cod_data_source_block complex4a
_cod_depositor_comments
;
The following automatic conversions were performed:
'_symmetry_cell_setting' value 'Orthorhombic' changed to 'orthorhombic'
according to '/home/saulius/struct/CIF-dictionaries/cif_core.dic'
dictionary named 'cif_core.dic' version 2.4.1 from 2010-06-29.

Automatic conversion script
Id: cif_fix_enum 1555 2011-01-17 13:19:09Z saulius 

The following automatic conversions were performed:

'_exptl_crystal_density_meas' value 'none' was changed to '?' - the
value is perceived as not measured.

Automatic conversion script
Id: cif_fix_values 3008 2015-01-20 13:52:24Z robertas 
;
_cod_original_formula_sum 'C36.25 H56.50 Mn N5 O7.75'
_cod_database_code 7014856

loop_
_symmetry_equiv_pos_site_id
_symmetry_equiv_pos_as_xyz
1 x,y,z
2 -x,-y,1/2+z
3 1/2-x,y,1/2+z
4 1/2+x,-y,z

loop_
_atom_site_aniso_label
_atom_site_aniso_U_11
_atom_site_aniso_U_22
_atom_site_aniso_U_33
_atom_site_aniso_U_23
_atom_site_aniso_U_13
_atom_site_aniso_U_12
Mn1 0.0635(9) 0.0620(10) 0.0467(8) 0.0046(10) 0.0014(8) -0.0012(11)
O1 0.075(5) 0.069(5) 0.058(4) -0.003(4) -0.005(3) 0.021(4)
O2 0.100(6) 0.193(10) 0.078(6) -0.072(6) 0.034(5) -0.022(6)
O3 0.061(5) 0.055(5) 0.065(4) -0.008(4) -0.005(4) 0.013(4)
O4 0.144(7) 0.071(6) 0.090(5) 0.002(5) -0.035(5) 0.024(5)
N1 0.068(6) 0.045(6) 0.046(5) 0.010(4) 0.000(5) -0.008(5)
N2 0.063(6) 0.062(6) 0.037(4) 0.001(5) 0.002(4) -0.010(6)
N3 0.055(3) 0.081(4) 0.051(3) -0.003(3) -0.002(2) -0.005(3)
N4 0.055(3) 0.081(4) 0.051(3) -0.003(3) -0.002(2) -0.005(3)
C1 0.059(3) 0.088(4) 0.052(3) 0.004(3) 0.001(3) 0.008(3)
C2 0.059(3) 0.088(4) 0.052(3) 0.004(3) 0.001(3) 0.008(3)
C3 0.059(3) 0.088(4) 0.052(3) 0.004(3) 0.001(3) 0.008(3)
C4 0.238(7) 0.177(7) 0.112(5) -0.064(5) -0.011(5) 0.024(6)
C5 0.238(7) 0.177(7) 0.112(5) -0.064(5) -0.011(5) 0.024(6)
C6 0.238(7) 0.177(7) 0.112(5) -0.064(5) -0.011(5) 0.024(6)
C7 0.238(7) 0.177(7) 0.112(5) -0.064(5) -0.011(5) 0.024(6)
C8 0.238(7) 0.177(7) 0.112(5) -0.064(5) -0.011(5) 0.024(6)
C9 0.238(7) 0.177(7) 0.112(5) -0.064(5) -0.011(5) 0.024(6)
C10 0.059(3) 0.088(4) 0.052(3) 0.004(3) 0.001(3) 0.008(3)
C11 0.059(3) 0.088(4) 0.052(3) 0.004(3) 0.001(3) 0.008(3)
C12 0.059(3) 0.088(4) 0.052(3) 0.004(3) 0.001(3) 0.008(3)
C13 0.064(8) 0.086(10) 0.051(7) 0.040(7) -0.008(6) -0.016(7)
C14 0.078(8) 0.079(8) 0.076(7) -0.003(7) -0.019(7) 0.001(6)
C15 0.056(7) 0.106(10) 0.062(7) -0.013(7) -0.015(6) -0.015(7)
C16 0.140(12) 0.072(9) 0.051(7) -0.015(6) -0.013(8) -0.025(8)
C17 0.072(8) 0.115(11) 0.043(6) 0.016(6) 0.009(6) 0.004(8)
C18 0.066(7) 0.061(8) 0.067(6) 0.001(6) 0.014(6) -0.014(7)
C19 0.055(3) 0.081(4) 0.051(3) -0.003(3) -0.002(2) -0.005(3)
C20 0.055(3) 0.081(4) 0.051(3) -0.003(3) -0.002(2) -0.005(3)
C21 0.069(7) 0.050(7) 0.046(6) 0.013(6) 0.007(5) -0.002(6)
C22 0.047(8) 0.114(11) 0.079(8) 0.020(8) -0.006(6) -0.015(8)
C23 0.065(9) 0.055(9) 0.079(9) -0.002(8) 0.018(7) -0.004(7)
C24 0.076(8) 0.029(7) 0.076(8) -0.013(7) 0.028(8) -0.004(6)
C25 0.087(9) 0.116(11) 0.057(7) 0.025(8) 0.004(6) 0.017(9)
C26 0.084(9) 0.083(10) 0.095(9) -0.021(9) 0.011(8) -0.009(8)
C27 0.157(5) 0.132(6) 0.127(6) 0.016(4) 0.012(5) 0.017(5)
C28 0.157(5) 0.132(6) 0.127(6) 0.016(4) 0.012(5) 0.017(5)
C29 0.157(5) 0.132(6) 0.127(6) 0.016(4) 0.012(5) 0.017(5)
C30 0.157(5) 0.132(6) 0.127(6) 0.016(4) 0.012(5) 0.017(5)
C31 0.157(5) 0.132(6) 0.127(6) 0.016(4) 0.012(5) 0.017(5)
C32 0.157(5) 0.132(6) 0.127(6) 0.016(4) 0.012(5) 0.017(5)
C33 0.081(9) 0.086(11) 0.090(9) 0.026(8) -0.025(7) -0.006(8)
C34 0.101(10) 0.040(8) 0.105(9) 0.011(8) -0.029(8) 0.000(8)
Mn2 0.0669(11) 0.0959(14) 0.0542(9) -0.0075(12) 0.0000(9) -0.0014(12)
O5 0.072(5) 0.081(6) 0.045(4) -0.012(4) -0.013(4) 0.007(5)
O6 0.063(5) 0.121(7) 0.060(5) -0.031(5) 0.021(4) 0.009(5)
O7 0.082(5) 0.069(5) 0.067(4) -0.035(4) -0.003(4) 0.015(4)
O8 0.211(11) 0.095(8) 0.161(7) -0.041(6) 0.010(9) -0.010(7)
N5 0.048(6) 0.082(8) 0.084(7) 0.015(6) -0.012(5) 0.001(6)
N6 0.043(6) 0.111(9) 0.054(5) -0.002(6) -0.008(4) -0.009(6)
N7 0.088(7) 0.076(7) 0.036(5) -0.010(5) 0.021(5) 0.002(6)
N8 0.067(7) 0.099(8) 0.040(5) 0.028(5) -0.013(5) 0.015(7)
C35 0.041(7) 0.132(14) 0.036(6) -0.019(8) 0.000(6) 0.031(10)
C36 0.041(7) 0.116(12) 0.040(6) -0.019(7) -0.005(6) -0.004(7)
C37 0.102(11) 0.091(11) 0.033(6) -0.014(7) 0.002(7) 0.015(10)
C38 0.098(9) 0.103(10) 0.069(7) -0.002(7) -0.006(8) 0.014(9)
C39 0.112(9) 0.114(11) 0.040(6) 0.011(6) 0.010(6) -0.011(9)
C40 0.089(10) 0.235(18) 0.063(8) 0.034(10) 0.025(7) 0.083(11)
C41 0.201(15) 0.065(9) 0.102(10) 0.014(8) 0.047(10) 0.082(10)
C42 0.200(16) 0.078(10) 0.200(16) -0.027(11) 0.084(13) 0.051(11)
C43 0.272(19) 0.24(2) 0.112(11) -0.034(12) -0.010(11) 0.158(18)
C44 0.044(7) 0.117(11) 0.065(7) -0.003(9) 0.012(5) -0.018(10)
C45 0.060(9) 0.096(12) 0.062(8) 0.027(7) -0.004(7) 0.010(8)
C46 0.072(9) 0.087(11) 0.032(6) 0.016(7) -0.013(6) -0.017(9)
C47 0.070(10) 0.110(13) 0.062(8) -0.002(8) -0.028(7) 0.018(9)
C48 0.084(10) 0.148(13) 0.028(6) 0.015(7) -0.003(6) 0.000(9)
C49 0.101(11) 0.082(9) 0.086(8) 0.009(7) -0.008(8) -0.014(8)
C50 0.090(10) 0.081(10) 0.079(8) 0.000(8) -0.006(7) 0.025(9)
C51 0.068(8) 0.127(11) 0.087(8) 0.005(10) -0.030(8) -0.011(10)
C52 0.067(8) 0.128(12) 0.048(6) -0.010(8) 0.035(7) -0.024(9)
C53 0.078(9) 0.102(11) 0.057(7) -0.015(7) 0.011(7) -0.007(8)
C54 0.095(10) 0.105(10) 0.067(8) -0.005(7) 0.040(8) -0.012(9)
C55 0.061(9) 0.107(10) 0.044(6) 0.008(7) -0.028(6) -0.003(8)
C56 0.049(7) 0.145(13) 0.031(6) 0.012(8) 0.012(5) 0.004(9)
C57 0.126(5) 0.081(5) 0.073(3) 0.000(3) 0.016(4) -0.024(4)
C58 0.126(5) 0.081(5) 0.073(3) 0.000(3) 0.016(4) -0.024(4)
C59 0.126(5) 0.081(5) 0.073(3) 0.000(3) 0.016(4) -0.024(4)
C60 0.126(5) 0.081(5) 0.073(3) 0.000(3) 0.016(4) -0.024(4)
C61 0.126(5) 0.081(5) 0.073(3) 0.000(3) 0.016(4) -0.024(4)
C62 0.126(5) 0.081(5) 0.073(3) 0.000(3) 0.016(4) -0.024(4)
C63 0.211(11) 0.095(8) 0.161(7) -0.041(6) 0.010(9) -0.010(7)
C64 0.147(7) 0.199(10) 0.213(8) -0.047(6) 0.044(7) -0.004(8)
C65 0.147(7) 0.199(10) 0.213(8) -0.047(6) 0.044(7) -0.004(8)
C66 0.147(7) 0.199(10) 0.213(8) -0.047(6) 0.044(7) -0.004(8)
C67 0.147(7) 0.199(10) 0.213(8) -0.047(6) 0.044(7) -0.004(8)
C68 0.147(7) 0.199(10) 0.213(8) -0.047(6) 0.044(7) -0.004(8)
O12A 0.165(8) 0.127(6) 0.099(5) 0.036(4) 0.010(5) 0.031(6)
O13A 0.165(8) 0.127(6) 0.099(5) 0.036(4) 0.010(5) 0.031(6)
O14A 0.165(8) 0.127(6) 0.099(5) 0.036(4) 0.010(5) 0.031(6)
N11 0.165(8) 0.127(6) 0.099(5) 0.036(4) 0.010(5) 0.031(6)
O12B 0.165(8) 0.127(6) 0.099(5) 0.036(4) 0.010(5) 0.031(6)
O13B 0.165(8) 0.127(6) 0.099(5) 0.036(4) 0.010(5) 0.031(6)
O14B 0.165(8) 0.127(6) 0.099(5) 0.036(4) 0.010(5) 0.031(6)
O9 0.118(8) 0.230(11) 0.052(5) -0.033(6) 0.033(5) 0.070(7)
O10 0.075(6) 0.223(12) 0.152(9) -0.009(8) -0.049(6) 0.018(8)
O11 0.072(6) 0.180(9) 0.074(5) -0.035(6) 0.025(5) -0.007(5)
N9 0.077(9) 0.101(9) 0.069(8) -0.036(6) 0.001(7) -0.012(7)

loop_
_atom_site_label
_atom_site_type_symbol
_atom_site_thermal_displace_type
_atom_site_fract_x
_atom_site_fract_y
_atom_site_fract_z
_atom_site_occupancy
_atom_site_U_iso_or_equiv
_atom_site_calc_flag
_atom_site_refinement_flags
Mn1 Mn Uani 0.41159(8) 0.93782(11) 0.29852(4) 1.000 0.0574(5) . .
O1 O Uani 0.3505(4) 1.0384(4) 0.31990(16) 1.000 0.067(3) . .
O2 O Uani 0.2784(5) 1.1917(7) 0.4406(2) 1.000 0.124(4) . .
O3 O Uani 0.4733(4) 0.8413(5) 0.27753(17) 1.000 0.060(3) . .
O4 O Uani 0.5478(5) 0.5305(5) 0.2824(2) 1.000 0.102(3) . .
N1 N Uani 0.3210(5) 0.8513(5) 0.3189(2) 1.000 0.053(3) . .
N2 N Uani 0.3382(4) 0.9353(6) 0.24089(17) 1.000 0.054(3) . .
N3 N Uani 0.4835(5) 1.0408(6) 0.2647(2) 1.000 0.0623(19) . .
N4 N Uani 0.5101(5) 0.9511(7) 0.3418(2) 1.000 0.0623(19) . .
C1 C Uani 0.3124(6) 1.0380(9) 0.3570(3) 1.000 0.0663(19) . .
C2 C Uani 0.3150(6) 1.1188(8) 0.3787(3) 1.000 0.0663(19) . .
C3 C Uani 0.2778(6) 1.1163(8) 0.4178(3) 1.000 0.0663(19) . .
C4 C Uani 0.3219(11) 1.2680(11) 0.4299(4) 1.000 0.176(4) . .
C5 C Uani 0.3170(10) 1.3386(10) 0.4640(4) 1.000 0.176(4) . .
C6 C Uani 0.3775(10) 1.3094(10) 0.4970(3) 1.000 0.176(4) . .
C7 C Uani 0.3675(10) 1.3913(10) 0.5292(4) 1.000 0.176(4) . .
C8 C Uani 0.4070(10) 1.3708(9) 0.5640(4) 1.000 0.176(4) . .
C9 C Uani 0.3921(9) 1.4572(9) 0.5914(3) 1.000 0.176(4) . .
C10 C Uani 0.2427(5) 1.0376(7) 0.4311(3) 1.000 0.0663(19) . .
C11 C Uani 0.2414(6) 0.9577(8) 0.4092(2) 1.000 0.0663(19) . .
C12 C Uani 0.2814(6) 0.9517(9) 0.3711(3) 1.000 0.0663(19) . .
C13 C Uani 0.2765(6) 0.8668(7) 0.3496(3) 1.000 0.067(5) . .
C14 C Uani 0.2980(6) 0.7654(7) 0.2959(3) 1.000 0.078(4) . .
C15 C Uani 0.2568(6) 0.7913(7) 0.2559(3) 1.000 0.075(5) . .
C16 C Uani 0.3159(7) 0.8439(7) 0.2268(3) 1.000 0.088(6) . .
C17 C Uani 0.3943(6) 0.9803(7) 0.2126(3) 1.000 0.077(5) . .
C18 C Uani 0.4311(6) 1.0705(7) 0.2298(2) 1.000 0.065(4) . .
C19 C Uani 0.5078(6) 1.1268(6) 0.2864(2) 1.000 0.0623(19) . .
C20 C Uani 0.5704(6) 1.1043(7) 0.3206(2) 1.000 0.0623(19) . .
C21 C Uani 0.5340(6) 1.0453(6) 0.3545(2) 1.000 0.055(4) . .
C22 C Uani 0.5569(6) 0.8828(10) 0.3498(3) 1.000 0.080(5) . .
C23 C Uani 0.5545(7) 0.7896(9) 0.3352(4) 1.000 0.066(5) . .
C24 C Uani 0.5083(7) 0.7758(7) 0.2989(4) 1.000 0.060(4) . .
C25 C Uani 0.5082(7) 0.6885(10) 0.2822(3) 1.000 0.087(5) . .
C26 C Uani 0.5545(7) 0.6153(9) 0.3006(4) 1.000 0.087(5) . .
C27 C Uani 0.5919(8) 0.4549(9) 0.2993(4) 1.000 0.139(3) . .
C28 C Uani 0.5731(8) 0.3734(9) 0.2709(3) 1.000 0.139(3) . .
C29 C Uani 0.5925(9) 0.3918(8) 0.2288(3) 1.000 0.139(3) . .
C30 C Uani 0.5705(9) 0.3110(9) 0.2013(3) 1.000 0.139(3) . .
C31 C Uani 0.5967(8) 0.3477(9) 0.1598(3) 1.000 0.139(3) . .
C32 C Uani 0.5788(8) 0.2818(8) 0.1290(3) 1.000 0.139(3) . .
C33 C Uani 0.5956(7) 0.6328(9) 0.3374(3) 1.000 0.086(6) . .
C34 C Uani 0.5935(7) 0.7196(9) 0.3528(3) 1.000 0.082(5) . .
Mn2 Mn Uani 0.82706(9) 0.06076(13) 0.05908(4) 1.000 0.0723(7) . .
O5 O Uani 0.8468(4) -0.0314(4) 0.02001(17) 1.000 0.066(3) . .
O6 O Uani 1.0236(4) -0.2314(6) -0.04540(18) 1.000 0.081(3) . .
O7 O Uani 0.8121(4) 0.1524(4) 0.09749(18) 1.000 0.073(3) . .
O8 O Uani 0.9175(7) 0.4127(6) 0.1694(3) 1.000 0.156(5) . .
N5 N Uani 0.8815(6) 0.1529(7) 0.0193(3) 1.000 0.071(4) . .
N6 N Uani 0.7071(5) 0.1097(7) 0.0313(2) 1.000 0.069(4) . .
N7 N Uani 0.7388(6) -0.0404(6) 0.0851(2) 1.000 0.067(4) . .
N8 N Uani 0.9119(6) 0.0000(7) 0.0958(2) 1.000 0.069(4) . .
C35 C Uani 0.9154(7) -0.0389(11) -0.0023(3) 1.000 0.070(6) . .
C36 C Uani 0.9375(6) -0.1265(9) -0.0119(3) 1.000 0.066(5) . .
C37 C Uani 1.0080(9) -0.1416(10) -0.0365(3) 1.000 0.075(6) . .
C38 C Uani 1.0864(7) -0.2494(8) -0.0768(3) 1.000 0.090(5) . .
C39 C Uani 1.0872(7) -0.3523(8) -0.0831(2) 1.000 0.089(5) . .
C40 C Uani 1.1308(7) -0.3873(11) -0.1208(3) 1.000 0.129(7) . .
C41 C Uani 1.1225(9) -0.4891(8) -0.1299(4) 1.000 0.123(7) . .
C42 C Uani 1.1560(10) -0.5101(10) -0.1686(5) 1.000 0.159(8) . .
C43 C Uani 1.1516(11) -0.6100(12) -0.1758(4) 1.000 0.208(10) . .
C44 C Uani 1.0508(6) -0.0640(12) -0.0500(3) 1.000 0.075(5) . .
C45 C Uani 1.0280(7) 0.0227(10) -0.0405(3) 1.000 0.073(6) . .
C46 C Uani 0.9600(8) 0.0427(10) -0.0156(3) 1.000 0.064(5) . .
C47 C Uani 0.9363(8) 0.1304(10) -0.0079(3) 1.000 0.081(6) . .
C48 C Uani 0.8516(7) 0.2529(9) 0.0183(3) 1.000 0.087(6) . .
C49 C Uani 0.7611(7) 0.2609(7) 0.0033(3) 1.000 0.090(5) . .
C50 C Uani 0.6987(7) 0.2106(9) 0.0299(3) 1.000 0.083(5) . .
C51 C Uani 0.6387(6) 0.0639(10) 0.0554(4) 1.000 0.094(5) . .
C52 C Uani 0.6588(7) -0.0346(8) 0.0625(3) 1.000 0.081(5) . .
C53 C Uani 0.7695(7) -0.1367(9) 0.0885(3) 1.000 0.079(5) . .
C54 C Uani 0.8462(7) -0.1485(8) 0.1153(3) 1.000 0.089(5) . .
C55 C Uani 0.9260(6) -0.1003(8) 0.0987(3) 1.000 0.071(5) . .
C56 C Uani 0.9634(6) 0.0509(9) 0.1171(3) 1.000 0.075(5) . .
C57 C Uani 0.9473(9) 0.1489(10) 0.1246(3) 1.000 0.093(3) . .
C58 C Uani 0.8736(10) 0.1936(10) 0.1172(3) 1.000 0.093(3) . .
C59 C Uani 0.8586(8) 0.2846(7) 0.1314(3) 1.000 0.093(3) . .
C60 C Uani 0.9287(8) 0.3285(9) 0.1545(3) 1.000 0.093(3) . .
C61 C Uani 1.0013(8) 0.2799(8) 0.1603(3) 1.000 0.093(3) . .
C62 C Uani 1.0136(8) 0.1939(8) 0.1484(3) 1.000 0.093(3) . .
C63 C Uani 0.8433(10) 0.4558(10) 0.1661(5) 1.000 0.156(5) . .
C64 C Uani 0.8509(9) 0.5466(11) 0.1904(4) 1.000 0.186(5) . .
C65 C Uani 0.7753(10) 0.5976(11) 0.1909(5) 1.000 0.186(5) . .
C66 C Uani 0.7876(9) 0.6947(11) 0.2141(5) 1.000 0.186(5) . .
C67 C Uani 0.7011(9) 0.7230(11) 0.2252(5) 1.000 0.186(5) . .
C68 C Uani 0.7138(9) 0.8093(10) 0.2553(4) 1.000 0.186(5) . .
O12A O Uani 0.6092(8) 1.3146(8) 0.3660(3) 0.700 0.130(4) . .
O13A O Uani 0.6482(7) 1.2426(9) 0.4185(3) 0.700 0.130(4) . .
O14A O Uani 0.5251(7) 1.2790(9) 0.4151(3) 0.700 0.130(4) . .
N11 N Uani 0.5934(7) 1.2756(7) 0.3957(3) 1.000 0.130(4) . .
O12B O Uani 0.6570(10) 1.2956(17) 0.3742(7) 0.300 0.130(4) . .
O13B O Uani 0.5885(14) 1.2078(14) 0.4133(7) 0.300 0.130(4) . .
O14B O Uani 0.5269(12) 1.3105(18) 0.3830(6) 0.300 0.130(4) . .
O9 O Uani 0.7101(5) -0.0233(7) 0.1728(2) 1.000 0.133(5) . .
O10 O Uani 0.6027(5) 0.0541(8) 0.1668(3) 1.000 0.150(5) . .
O11 O Uani 0.6469(4) 0.0299(6) 0.2234(2) 1.000 0.109(4) . .
N9 N Uani 0.6552(7) 0.0185(8) 0.1884(3) 1.000 0.082(5) . .
H2 H Uiso 0.34000 1.17340 0.36850 1.000 0.0800 calc R
H2N H Uiso 0.29000 0.97070 0.24370 1.000 0.0650 calc R
H3N H Uiso 0.53180 1.01260 0.25520 1.000 0.0750 calc R
H4A H Uiso 0.29780 1.29500 0.40550 1.000 0.2110 calc R
H4B H Uiso 0.38090 1.25160 0.42470 1.000 0.2110 calc R
H5A H Uiso 0.33200 1.40090 0.45420 1.000 0.2110 calc R
H5B H Uiso 0.25920 1.34110 0.47450 1.000 0.2110 calc R
H6A H Uiso 0.43560 1.30570 0.48700 1.000 0.2110 calc R
H6B H Uiso 0.36140 1.24880 0.50830 1.000 0.2110 calc R
H7A H Uiso 0.39110 1.44920 0.51820 1.000 0.2110 calc R
H7B H Uiso 0.30740 1.40190 0.53440 1.000 0.2110 calc R
H8A H Uiso 0.46750 1.36090 0.55950 1.000 0.2110 calc R
H8B H Uiso 0.38300 1.31440 0.57600 1.000 0.2110 calc R
H9A H Uiso 0.43740 1.50200 0.58760 1.000 0.2630 calc R
H9B H Uiso 0.39110 1.43730 0.61920 1.000 0.2630 calc R
H9C H Uiso 0.33860 1.48620 0.58470 1.000 0.2630 calc R
H10 H Uiso 0.21800 1.03740 0.45670 1.000 0.0800 calc R
H11 H Uiso 0.21320 0.90490 0.41940 1.000 0.0800 calc R
H13 H Uiso 0.23890 0.82030 0.35840 1.000 0.0800 calc R
H14A H Uiso 0.25880 0.72730 0.31160 1.000 0.0930 calc R
H14B H Uiso 0.34890 0.72810 0.29090 1.000 0.0930 calc R
H15A H Uiso 0.20720 0.83040 0.26120 1.000 0.0890 calc R
H15B H Uiso 0.23710 0.73390 0.24280 1.000 0.0890 calc R
H16A H Uiso 0.36750 0.80720 0.22290 1.000 0.1060 calc R
H16B H Uiso 0.28780 0.84980 0.20080 1.000 0.1060 calc R
H17A H Uiso 0.36310 0.99460 0.18810 1.000 0.0920 calc R
H17B H Uiso 0.44030 0.93750 0.20580 1.000 0.0920 calc R
H18A H Uiso 0.46600 1.10240 0.20980 1.000 0.0780 calc R
H18B H Uiso 0.38600 1.11280 0.23830 1.000 0.0780 calc R
H19A H Uiso 0.45720 1.15640 0.29750 1.000 0.0750 calc R
H19B H Uiso 0.53410 1.17090 0.26770 1.000 0.0750 calc R
H20A H Uiso 0.61910 1.07140 0.30930 1.000 0.0750 calc R
H20B H Uiso 0.59090 1.16340 0.33190 1.000 0.0750 calc R
H21A H Uiso 0.57600 1.04060 0.37600 1.000 0.0670 calc R
H21B H Uiso 0.48420 1.07690 0.36540 1.000 0.0670 calc R
H22 H Uiso 0.60010 0.89520 0.36830 1.000 0.0960 calc R
H25 H Uiso 0.47750 0.67700 0.25860 1.000 0.1040 calc R
H27A H Uiso 0.57160 0.44150 0.32630 1.000 0.1660 calc R
H27B H Uiso 0.65260 0.46790 0.30040 1.000 0.1660 calc R
H28A H Uiso 0.60570 0.31890 0.27970 1.000 0.1660 calc R
H28B H Uiso 0.51310 0.35740 0.27320 1.000 0.1660 calc R
H29A H Uiso 0.65300 0.40540 0.22630 1.000 0.1660 calc R
H29B H Uiso 0.56140 0.44750 0.22020 1.000 0.1660 calc R
H30A H Uiso 0.50990 0.29710 0.20230 1.000 0.1660 calc R
H30B H Uiso 0.60220 0.25460 0.20850 1.000 0.1660 calc R
H31A H Uiso 0.56660 0.40610 0.15430 1.000 0.1660 calc R
H31B H Uiso 0.65740 0.36140 0.15990 1.000 0.1660 calc R
H32A H Uiso 0.54460 0.23150 0.13980 1.000 0.2080 calc R
H32B H Uiso 0.63130 0.25640 0.11870 1.000 0.2080 calc R
H32C H Uiso 0.54830 0.31260 0.10760 1.000 0.2080 calc R
H33 H Uiso 0.62400 0.58440 0.35080 1.000 0.1030 calc R
H34 H Uiso 0.62110 0.73080 0.37730 1.000 0.0990 calc R
H6N H Uiso 0.70460 0.08690 0.00550 1.000 0.0830 calc R
H7N H Uiso 0.72730 -0.02020 0.11060 1.000 0.0800 calc R
H36 H Uiso 0.90600 -0.17740 -0.00220 1.000 0.0780 calc R
H38A H Uiso 1.14230 -0.22750 -0.06840 1.000 0.1080 calc R
H38B H Uiso 1.07070 -0.21710 -0.10160 1.000 0.1080 calc R
H39A H Uiso 1.02860 -0.37430 -0.08350 1.000 0.1060 calc R
H39B H Uiso 1.11480 -0.38130 -0.06000 1.000 0.1060 calc R
H40A H Uiso 1.10830 -0.35210 -0.14360 1.000 0.1550 calc R
H40B H Uiso 1.19110 -0.37240 -0.11880 1.000 0.1550 calc R
H41A H Uiso 1.15290 -0.52540 -0.10960 1.000 0.1470 calc R
H41B H Uiso 1.06290 -0.50710 -0.12880 1.000 0.1470 calc R
H42A H Uiso 1.21480 -0.48910 -0.17020 1.000 0.1910 calc R
H42B H Uiso 1.12350 -0.47690 -0.18910 1.000 0.1910 calc R
H43A H Uiso 1.19210 -0.64180 -0.15880 1.000 0.3140 calc R
H43B H Uiso 1.16470 -0.62270 -0.20360 1.000 0.3140 calc R
H43C H Uiso 1.09520 -0.63230 -0.16980 1.000 0.3140 calc R
H44 H Uiso 1.09800 -0.07270 -0.06660 1.000 0.0910 calc R
H45 H Uiso 1.05930 0.07270 -0.05120 1.000 0.0870 calc R
H47 H Uiso 0.96080 0.17880 -0.02300 1.000 0.0970 calc R
H48A H Uiso 0.88880 0.28940 0.00090 1.000 0.1040 calc R
H48B H Uiso 0.85510 0.27930 0.04530 1.000 0.1040 calc R
H49A H Uiso 0.74560 0.32710 0.00170 1.000 0.1080 calc R
H49B H Uiso 0.75790 0.23490 -0.02380 1.000 0.1080 calc R
H50A H Uiso 0.70460 0.23490 0.05710 1.000 0.1000 calc R
H50B H Uiso 0.64150 0.22570 0.02070 1.000 0.1000 calc R
H51A H Uiso 0.63280 0.09620 0.08110 1.000 0.1130 calc R
H51B H Uiso 0.58490 0.06860 0.04120 1.000 0.1130 calc R
H52A H Uiso 0.66450 -0.06740 0.03690 1.000 0.0970 calc R
H52B H Uiso 0.61330 -0.06420 0.07770 1.000 0.0970 calc R
H53A H Uiso 0.78360 -0.15970 0.06170 1.000 0.0940 calc R
H53B H Uiso 0.72360 -0.17580 0.09890 1.000 0.0940 calc R
H54A H Uiso 0.85770 -0.21530 0.11870 1.000 0.1070 calc R
H54B H Uiso 0.83340 -0.12250 0.14170 1.000 0.1070 calc R
H55A H Uiso 0.97400 -0.11270 0.11640 1.000 0.0850 calc R
H55B H Uiso 0.93940 -0.12560 0.07220 1.000 0.0850 calc R
H56 H Uiso 1.01240 0.02330 0.12770 1.000 0.0900 calc R
H59 H Uiso 0.80740 0.31590 0.12670 1.000 0.1120 calc R
H61 H Uiso 1.04570 0.31010 0.17380 1.000 0.1120 calc R
H62 H Uiso 1.06360 0.16190 0.15490 1.000 0.1120 calc R
H63A H Uiso 0.79790 0.41640 0.17670 1.000 0.1870 calc R
H63B H Uiso 0.83100 0.46990 0.13800 1.000 0.1870 calc R
H64A H Uiso 0.86680 0.53110 0.21800 1.000 0.2240 calc R
H64B H Uiso 0.89580 0.58540 0.17900 1.000 0.2240 calc R
H65A H Uiso 0.73110 0.56080 0.20400 1.000 0.2240 calc R
H65B H Uiso 0.75720 0.61000 0.16340 1.000 0.2240 calc R
H66A H Uiso 0.82280 0.68630 0.23790 1.000 0.2240 calc R
H66B H Uiso 0.81390 0.74160 0.19670 1.000 0.2240 calc R
H67A H Uiso 0.67130 0.67150 0.23840 1.000 0.2240 calc R
H67B H Uiso 0.66900 0.74230 0.20160 1.000 0.2240 calc R
H68A H Uiso 0.72750 0.78580 0.28180 1.000 0.2800 calc R
H68B H Uiso 0.66210 0.84550 0.25660 1.000 0.2800 calc R
H68C H Uiso 0.75950 0.84860 0.24580 1.000 0.2800 calc R

loop_
_atom_type_symbol
_atom_type_description
_atom_type_scat_dispersion_real
_atom_type_scat_dispersion_imag
_atom_type_scat_source
C C 0.0033 0.0016 'International Tables Vol C Tables 4.2.6.8 and 6.1.1.4'
H H 0.0000 0.0000 'International Tables Vol C Tables 4.2.6.8 and 6.1.1.4'
Mn Mn 0.3368 0.7283 'International Tables Vol C Tables 4.2.6.8 and 6.1.1.4'
N N 0.0061 0.0033 'International Tables Vol C Tables 4.2.6.8 and 6.1.1.4'
O O 0.0106 0.0060 'International Tables Vol C Tables 4.2.6.8 and 6.1.1.4'

loop_
_geom_angle_atom_site_label_1
_geom_angle_atom_site_label_2
_geom_angle_atom_site_label_3
_geom_angle
_geom_angle_site_symmetry_1
_geom_angle_site_symmetry_2
_geom_angle_site_symmetry_3
_geom_angle_publ_flag
O1 Mn1 O3 178.7(3) . . . yes
O1 Mn1 N1 88.6(3) . . . yes
O1 Mn1 N2 94.2(3) . . . yes
O1 Mn1 N3 87.1(3) . . . yes
O1 Mn1 N4 92.9(3) . . . yes
O3 Mn1 N1 92.7(3) . . . yes
O3 Mn1 N2 86.3(3) . . . yes
O3 Mn1 N3 91.8(3) . . . yes
O3 Mn1 N4 86.4(3) . . . yes
N1 Mn1 N2 85.0(3) . . . yes
N1 Mn1 N3 164.5(3) . . . yes
N1 Mn1 N4 110.2(3) . . . yes
N2 Mn1 N3 80.6(3) . . . yes
N2 Mn1 N4 163.4(3) . . . yes
N3 Mn1 N4 84.9(3) . . . yes
O7 Mn2 N6 87.6(3) . . . yes
O7 Mn2 N7 96.3(3) . . . yes
O7 Mn2 N8 88.1(3) . . . yes
N5 Mn2 N6 83.5(3) . . . yes
N5 Mn2 N7 160.9(3) . . . yes
N5 Mn2 N8 113.0(4) . . . yes
N6 Mn2 N7 80.2(3) . . . yes
N6 Mn2 N8 163.2(3) . . . yes
N7 Mn2 N8 84.2(4) . . . yes
O7 Mn2 N5 92.8(3) . . . yes
O5 Mn2 N6 94.1(3) . . . yes
O5 Mn2 O7 177.8(3) . . . yes
O5 Mn2 N5 86.0(3) . . . yes
O5 Mn2 N7 85.4(3) . . . yes
O5 Mn2 N8 90.6(3) . . . yes
Mn1 O1 C1 124.4(6) . . . yes
C3 O2 C4 121.0(9) . . . yes
Mn1 O3 C24 124.0(7) . . . yes
C26 O4 C27 117.8(9) . . . yes
Mn2 O5 C35 125.8(7) . . . yes
C37 O6 C38 116.8(9) . . . yes
Mn2 O7 C58 124.8(7) . . . yes
C60 O8 C63 120.8(12) . . . yes
Mn1 N1 C14 120.3(6) . . . yes
Mn1 N1 C13 124.3(6) . . . yes
C13 N1 C14 115.2(8) . . . yes
Mn1 N2 C17 103.6(5) . . . yes
Mn1 N2 C16 115.0(6) . . . yes
C16 N2 C17 110.0(7) . . . yes
Mn1 N3 C19 116.3(5) . . . yes
C18 N3 C19 107.0(7) . . . yes
Mn1 N3 C18 107.9(6) . . . yes
C21 N4 C22 120.2(9) . . . yes
Mn1 N4 C22 120.4(8) . . . yes
Mn1 N4 C21 117.9(6) . . . yes
Mn1 N2 H2N 109.00 . . . no
C16 N2 H2N 109.00 . . . no
C17 N2 H2N 109.00 . . . no
C18 N3 H3N 108.00 . . . no
Mn1 N3 H3N 108.00 . . . no
C19 N3 H3N 109.00 . . . no
C47 N5 C48 115.5(10) . . . yes
Mn2 N5 C48 119.3(7) . . . yes
Mn2 N5 C47 125.0(9) . . . yes
Mn2 N6 C51 104.7(6) . . . yes
C50 N6 C51 112.7(9) . . . yes
Mn2 N6 C50 113.9(6) . . . yes
Mn2 N7 C53 116.1(7) . . . yes
C52 N7 C53 112.2(8) . . . yes
Mn2 N7 C52 107.8(6) . . . yes
Mn2 N8 C56 120.6(8) . . . yes
C55 N8 C56 114.7(9) . . . yes
Mn2 N8 C55 124.6(7) . . . yes
Mn2 N6 H6N 108.00 . . . no
C50 N6 H6N 109.00 . . . no
C51 N6 H6N 108.00 . . . no
C53 N7 H7N 107.00 . . . no
Mn2 N7 H7N 107.00 . . . no
C52 N7 H7N 107.00 . . . no
O12B N11 O13B 122.6(18) . . . yes
O13A N11 O14A 107.2(10) . . . yes
O12A N11 O13A 123.5(12) . . . yes
O12A N11 O14A 127.1(12) . . . yes
O12B N11 O14B 112.9(16) . . . yes
O13B N11 O14B 117.6(18) . . . yes
O10 N9 O11 116.9(11) . . . yes
O9 N9 O11 126.0(10) . . . yes
O9 N9 O10 117.1(10) . . . yes
O1 C1 C12 117.2(10) . . . yes
C2 C1 C12 125.0(10) . . . no
O1 C1 C2 117.5(10) . . . yes
C1 C2 C3 116.8(10) . . . no
O2 C3 C2 120.2(10) . . . yes
C2 C3 C10 119.8(10) . . . no
O2 C3 C10 120.0(9) . . . yes
O2 C4 C5 108.3(11) . . . yes
C4 C5 C6 109.2(12) . . . no
C5 C6 C7 103.0(11) . . . no
C6 C7 C8 112.0(12) . . . no
C7 C8 C9 105.3(11) . . . no
C3 C10 C11 122.5(9) . . . no
C10 C11 C12 121.8(10) . . . no
C11 C12 C13 118.8(10) . . . no
C1 C12 C13 127.0(9) . . . no
C1 C12 C11 113.7(10) . . . no
N1 C13 C12 122.2(9) . . . yes
N1 C14 C15 110.7(8) . . . yes
C14 C15 C16 114.2(8) . . . no
N2 C16 C15 112.7(8) . . . yes
N2 C17 C18 111.3(8) . . . yes
N3 C18 C17 105.4(8) . . . yes
N3 C19 C20 110.9(7) . . . yes
C19 C20 C21 115.0(8) . . . no
N4 C21 C20 113.0(6) . . . yes
N4 C22 C23 129.9(10) . . . yes
C24 C23 C34 121.0(11) . . . no
C22 C23 C34 123.2(11) . . . no
C22 C23 C24 115.8(10) . . . no
O3 C24 C23 125.7(10) . . . yes
C23 C24 C25 118.2(10) . . . no
O3 C24 C25 115.6(11) . . . yes
C24 C25 C26 119.7(10) . . . no
O4 C26 C25 115.0(11) . . . yes
C25 C26 C33 119.0(11) . . . no
O4 C26 C33 125.6(11) . . . yes
O4 C27 C28 103.8(10) . . . yes
C27 C28 C29 114.7(11) . . . no
C28 C29 C30 113.4(10) . . . no
C29 C30 C31 103.0(10) . . . no
C30 C31 C32 111.9(10) . . . no
C26 C33 C34 119.0(11) . . . no
C23 C34 C33 122.9(11) . . . no
C3 C2 H2 122.00 . . . no
C1 C2 H2 122.00 . . . no
O2 C4 H4A 110.00 . . . no
C5 C4 H4A 110.00 . . . no
C5 C4 H4B 110.00 . . . no
O2 C4 H4B 110.00 . . . no
H4A C4 H4B 109.00 . . . no
C4 C5 H5A 110.00 . . . no
C4 C5 H5B 110.00 . . . no
C6 C5 H5B 110.00 . . . no
C6 C5 H5A 110.00 . . . no
H5A C5 H5B 108.00 . . . no
C5 C6 H6B 111.00 . . . no
H6A C6 H6B 109.00 . . . no
C7 C6 H6A 111.00 . . . no
C5 C6 H6A 111.00 . . . no
C7 C6 H6B 111.00 . . . no
C8 C7 H7B 109.00 . . . no
C8 C7 H7A 109.00 . . . no
H7A C7 H7B 108.00 . . . no
C6 C7 H7B 109.00 . . . no
C6 C7 H7A 109.00 . . . no
C7 C8 H8B 111.00 . . . no
C7 C8 H8A 111.00 . . . no
H8A C8 H8B 109.00 . . . no
C9 C8 H8A 111.00 . . . no
C9 C8 H8B 111.00 . . . no
H9A C9 H9B 109.00 . . . no
C8 C9 H9A 110.00 . . . no
H9A C9 H9C 109.00 . . . no
C8 C9 H9C 110.00 . . . no
C8 C9 H9B 109.00 . . . no
H9B C9 H9C 109.00 . . . no
C11 C10 H10 119.00 . . . no
C3 C10 H10 119.00 . . . no
C12 C11 H11 119.00 . . . no
C10 C11 H11 119.00 . . . no
C12 C13 H13 119.00 . . . no
N1 C13 H13 119.00 . . . no
C15 C14 H14B 109.00 . . . no
C15 C14 H14A 109.00 . . . no
H14A C14 H14B 108.00 . . . no
N1 C14 H14B 110.00 . . . no
N1 C14 H14A 110.00 . . . no
C16 C15 H15A 109.00 . . . no
C14 C15 H15B 109.00 . . . no
C16 C15 H15B 109.00 . . . no
C14 C15 H15A 109.00 . . . no
H15A C15 H15B 108.00 . . . no
C15 C16 H16B 109.00 . . . no
N2 C16 H16A 109.00 . . . no
C15 C16 H16A 109.00 . . . no
H16A C16 H16B 108.00 . . . no
N2 C16 H16B 109.00 . . . no
N2 C17 H17A 109.00 . . . no
C18 C17 H17B 109.00 . . . no
C18 C17 H17A 109.00 . . . no
H17A C17 H17B 108.00 . . . no
N2 C17 H17B 109.00 . . . no
C17 C18 H18A 111.00 . . . no
N3 C18 H18B 111.00 . . . no
C17 C18 H18B 111.00 . . . no
N3 C18 H18A 111.00 . . . no
H18A C18 H18B 109.00 . . . no
H19A C19 H19B 108.00 . . . no
N3 C19 H19A 109.00 . . . no
C20 C19 H19B 109.00 . . . no
C20 C19 H19A 109.00 . . . no
N3 C19 H19B 109.00 . . . no
C21 C20 H20A 109.00 . . . no
C19 C20 H20A 109.00 . . . no
C21 C20 H20B 108.00 . . . no
C19 C20 H20B 109.00 . . . no
H20A C20 H20B 108.00 . . . no
H21A C21 H21B 108.00 . . . no
C20 C21 H21B 109.00 . . . no
N4 C21 H21A 109.00 . . . no
N4 C21 H21B 109.00 . . . no
C20 C21 H21A 109.00 . . . no
N4 C22 H22 115.00 . . . no
C23 C22 H22 115.00 . . . no
C26 C25 H25 120.00 . . . no
C24 C25 H25 120.00 . . . no
C28 C27 H27A 111.00 . . . no
O4 C27 H27B 111.00 . . . no
O4 C27 H27A 111.00 . . . no
H27A C27 H27B 109.00 . . . no
C28 C27 H27B 111.00 . . . no
H28A C28 H28B 108.00 . . . no
C29 C28 H28B 109.00 . . . no
C27 C28 H28A 108.00 . . . no
C27 C28 H28B 108.00 . . . no
C29 C28 H28A 109.00 . . . no
C30 C29 H29A 109.00 . . . no
C30 C29 H29B 109.00 . . . no
C28 C29 H29B 109.00 . . . no
C28 C29 H29A 109.00 . . . no
H29A C29 H29B 108.00 . . . no
C31 C30 H30A 111.00 . . . no
C31 C30 H30B 111.00 . . . no
C29 C30 H30A 111.00 . . . no
C29 C30 H30B 111.00 . . . no
H30A C30 H30B 109.00 . . . no
C32 C31 H31A 109.00 . . . no
H31A C31 H31B 108.00 . . . no
C30 C31 H31B 109.00 . . . no
C32 C31 H31B 109.00 . . . no
C30 C31 H31A 109.00 . . . no
C31 C32 H32C 109.00 . . . no
H32A C32 H32B 109.00 . . . no
H32A C32 H32C 110.00 . . . no
C31 C32 H32B 110.00 . . . no
C31 C32 H32A 109.00 . . . no
H32B C32 H32C 110.00 . . . no
C34 C33 H33 121.00 . . . no
C26 C33 H33 120.00 . . . no
C33 C34 H34 119.00 . . . no
C23 C34 H34 119.00 . . . no
O5 C35 C36 115.2(11) . . . yes
C36 C35 C46 123.9(10) . . . no
O5 C35 C46 120.9(12) . . . yes
C35 C36 C37 119.5(11) . . . no
C36 C37 C44 117.4(12) . . . no
O6 C37 C44 127.5(11) . . . yes
O6 C37 C36 115.1(11) . . . yes
O6 C38 C39 106.3(8) . . . yes
C38 C39 C40 116.5(9) . . . no
C39 C40 C41 116.7(11) . . . no
C40 C41 C42 110.9(11) . . . no
C41 C42 C43 109.8(12) . . . no
C37 C44 C45 122.7(10) . . . no
C44 C45 C46 123.0(12) . . . no
C35 C46 C45 113.5(12) . . . no
C45 C46 C47 121.8(12) . . . no
C35 C46 C47 124.5(11) . . . no
N5 C47 C46 123.8(12) . . . yes
N5 C48 C49 112.0(9) . . . yes
C48 C49 C50 112.7(9) . . . no
N6 C50 C49 115.6(9) . . . yes
N6 C51 C52 110.5(9) . . . yes
N7 C52 C51 108.9(9) . . . yes
N7 C53 C54 114.6(9) . . . yes
C53 C54 C55 113.1(9) . . . no
N8 C55 C54 109.8(8) . . . yes
N8 C56 C57 121.7(10) . . . yes
C56 C57 C62 113.2(11) . . . no
C58 C57 C62 120.6(12) . . . no
C56 C57 C58 125.3(12) . . . no
O7 C58 C57 121.2(12) . . . yes
O7 C58 C59 117.3(12) . . . yes
C57 C58 C59 121.4(13) . . . no
C58 C59 C60 116.1(11) . . . no
O8 C60 C61 121.9(11) . . . yes
C59 C60 C61 119.3(11) . . . no
O8 C60 C59 118.8(11) . . . yes
C60 C61 C62 124.4(12) . . . no
C57 C62 C61 118.1(12) . . . no
O8 C63 C64 106.2(12) . . . yes
C63 C64 C65 112.3(13) . . . no
C64 C65 C66 110.7(13) . . . no
C65 C66 C67 104.3(12) . . . no
C66 C67 C68 104.6(12) . . . no
C35 C36 H36 120.00 . . . no
C37 C36 H36 120.00 . . . no
C39 C38 H38A 110.00 . . . no
C39 C38 H38B 110.00 . . . no
O6 C38 H38B 111.00 . . . no
O6 C38 H38A 111.00 . . . no
H38A C38 H38B 109.00 . . . no
C38 C39 H39B 108.00 . . . no
C38 C39 H39A 108.00 . . . no
C40 C39 H39B 108.00 . . . no
H39A C39 H39B 107.00 . . . no
C40 C39 H39A 108.00 . . . no
C39 C40 H40A 108.00 . . . no
C41 C40 H40A 108.00 . . . no
C41 C40 H40B 108.00 . . . no
C39 C40 H40B 108.00 . . . no
H40A C40 H40B 107.00 . . . no
C42 C41 H41A 109.00 . . . no
C42 C41 H41B 110.00 . . . no
C40 C41 H41B 109.00 . . . no
C40 C41 H41A 109.00 . . . no
H41A C41 H41B 108.00 . . . no
C41 C42 H42B 110.00 . . . no
C41 C42 H42A 110.00 . . . no
C43 C42 H42A 110.00 . . . no
C43 C42 H42B 110.00 . . . no
H42A C42 H42B 108.00 . . . no
C42 C43 H43A 109.00 . . . no
C42 C43 H43B 109.00 . . . no
C42 C43 H43C 110.00 . . . no
H43A C43 H43B 109.00 . . . no
H43B C43 H43C 110.00 . . . no
H43A C43 H43C 109.00 . . . no
C37 C44 H44 119.00 . . . no
C45 C44 H44 119.00 . . . no
C46 C45 H45 119.00 . . . no
C44 C45 H45 118.00 . . . no
N5 C47 H47 118.00 . . . no
C46 C47 H47 118.00 . . . no
N5 C48 H48A 109.00 . . . no
C49 C48 H48A 109.00 . . . no
C49 C48 H48B 109.00 . . . no
H48A C48 H48B 108.00 . . . no
N5 C48 H48B 109.00 . . . no
C48 C49 H49B 109.00 . . . no
C50 C49 H49A 109.00 . . . no
C48 C49 H49A 109.00 . . . no
H49A C49 H49B 108.00 . . . no
C50 C49 H49B 109.00 . . . no
N6 C50 H50B 108.00 . . . no
C49 C50 H50A 108.00 . . . no
H50A C50 H50B 108.00 . . . no
C49 C50 H50B 108.00 . . . no
N6 C50 H50A 108.00 . . . no
N6 C51 H51A 110.00 . . . no
C52 C51 H51B 110.00 . . . no
N6 C51 H51B 110.00 . . . no
C52 C51 H51A 109.00 . . . no
H51A C51 H51B 108.00 . . . no
H52A C52 H52B 108.00 . . . no
N7 C52 H52A 110.00 . . . no
N7 C52 H52B 110.00 . . . no
C51 C52 H52A 110.00 . . . no
C51 C52 H52B 110.00 . . . no
C54 C53 H53A 109.00 . . . no
C54 C53 H53B 109.00 . . . no
H53A C53 H53B 108.00 . . . no
N7 C53 H53B 109.00 . . . no
N7 C53 H53A 109.00 . . . no
C55 C54 H54A 109.00 . . . no
C53 C54 H54A 109.00 . . . no
C53 C54 H54B 109.00 . . . no
H54A C54 H54B 108.00 . . . no
C55 C54 H54B 109.00 . . . no
N8 C55 H55A 110.00 . . . no
N8 C55 H55B 110.00 . . . no
C54 C55 H55B 110.00 . . . no
H55A C55 H55B 108.00 . . . no
C54 C55 H55A 110.00 . . . no
C57 C56 H56 119.00 . . . no
N8 C56 H56 119.00 . . . no
C60 C59 H59 122.00 . . . no
C58 C59 H59 122.00 . . . no
C60 C61 H61 118.00 . . . no
C62 C61 H61 118.00 . . . no
C61 C62 H62 121.00 . . . no
C57 C62 H62 121.00 . . . no
O8 C63 H63A 111.00 . . . no
O8 C63 H63B 110.00 . . . no
C64 C63 H63A 111.00 . . . no
C64 C63 H63B 110.00 . . . no
H63A C63 H63B 109.00 . . . no
C63 C64 H64A 109.00 . . . no
C63 C64 H64B 109.00 . . . no
H64A C64 H64B 108.00 . . . no
C65 C64 H64B 109.00 . . . no
C65 C64 H64A 109.00 . . . no
C64 C65 H65B 109.00 . . . no
C66 C65 H65A 110.00 . . . no
H65A C65 H65B 108.00 . . . no
C66 C65 H65B 109.00 . . . no
C64 C65 H65A 110.00 . . . no
C65 C66 H66A 111.00 . . . no
C67 C66 H66A 111.00 . . . no
C67 C66 H66B 111.00 . . . no
H66A C66 H66B 109.00 . . . no
C65 C66 H66B 111.00 . . . no
C66 C67 H67B 111.00 . . . no
C68 C67 H67A 111.00 . . . no
C66 C67 H67A 111.00 . . . no
H67A C67 H67B 109.00 . . . no
C68 C67 H67B 111.00 . . . no
C67 C68 H68B 109.00 . . . no
C67 C68 H68C 109.00 . . . no
H68A C68 H68C 109.00 . . . no
H68B C68 H68C 110.00 . . . no
H68A C68 H68B 109.00 . . . no
C67 C68 H68A 110.00 . . . no

loop_
_geom_bond_atom_site_label_1
_geom_bond_atom_site_label_2
_geom_bond_distance
_geom_bond_site_symmetry_1
_geom_bond_site_symmetry_2
_geom_bond_publ_flag
Mn1 O1 1.895(6) . . yes
Mn1 O3 1.850(7) . . yes
Mn1 N1 2.034(8) . . yes
Mn1 N2 2.275(6) . . yes
Mn1 N3 2.201(8) . . yes
Mn1 N4 2.159(8) . . yes
Mn2 N5 2.083(10) . . yes
Mn2 O5 1.902(6) . . yes
Mn2 O7 1.870(6) . . yes
Mn2 N8 2.038(9) . . yes
Mn2 N6 2.250(8) . . yes
Mn2 N7 2.215(9) . . yes
O1 C1 1.394(12) . . yes
O2 C3 1.335(14) . . yes
O2 C4 1.353(19) . . yes
O3 C24 1.316(13) . . yes
O4 C27 1.420(15) . . yes
O4 C26 1.375(15) . . yes
O5 C35 1.336(13) . . yes
O6 C38 1.484(12) . . yes
O6 C37 1.355(17) . . yes
O7 C58 1.329(16) . . yes
O8 C60 1.329(15) . . yes
O8 C63 1.345(19) . . yes
O12A N11 1.179(15) . . yes
O12B N11 1.28(2) . . yes
O13A N11 1.261(15) . . yes
O13B N11 1.15(2) . . yes
O14A N11 1.275(15) . . yes
O14B N11 1.25(2) . . yes
O9 N9 1.189(14) . . yes
O10 N9 1.226(14) . . yes
O11 N9 1.202(12) . . yes
N1 C13 1.278(12) . . yes
N1 C14 1.510(12) . . yes
N2 C16 1.449(13) . . yes
N2 C17 1.464(12) . . yes
N3 C19 1.495(12) . . yes
N3 C18 1.509(11) . . yes
N4 C22 1.268(16) . . yes
N4 C21 1.478(13) . . yes
N2 H2N 0.9300 . . no
N3 H3N 0.9300 . . no
N5 C48 1.523(16) . . yes
N5 C47 1.311(15) . . yes
N6 C50 1.465(16) . . yes
N6 C51 1.516(14) . . yes
N7 C52 1.493(14) . . yes
N7 C53 1.480(16) . . yes
N8 C56 1.318(14) . . yes
N8 C55 1.470(15) . . yes
N6 H6N 0.9300 . . no
N7 H7N 0.9300 . . no
C1 C12 1.424(17) . . no
C1 C2 1.380(17) . . no
C2 C3 1.450(14) . . no
C3 C10 1.346(15) . . no
C4 C5 1.54(2) . . no
C5 C6 1.54(2) . . no
C6 C7 1.616(19) . . no
C7 C8 1.37(2) . . no
C8 C9 1.573(18) . . no
C10 C11 1.372(15) . . no
C11 C12 1.441(12) . . no
C12 C13 1.428(16) . . no
C14 C15 1.550(14) . . no
C15 C16 1.562(14) . . no
C17 C18 1.544(14) . . no
C19 C20 1.564(12) . . no
C20 C21 1.542(11) . . no
C22 C23 1.435(19) . . no
C23 C24 1.446(18) . . no
C23 C34 1.329(18) . . no
C24 C25 1.382(18) . . no
C25 C26 1.433(18) . . no
C26 C33 1.429(17) . . no
C27 C28 1.549(18) . . no
C28 C29 1.480(15) . . no
C29 C30 1.533(17) . . no
C30 C31 1.557(15) . . no
C31 C32 1.440(16) . . no
C33 C34 1.359(18) . . no
C2 H2 0.9500 . . no
C4 H4B 0.9900 . . no
C4 H4A 0.9900 . . no
C5 H5A 0.9900 . . no
C5 H5B 0.9900 . . no
C6 H6B 0.9900 . . no
C6 H6A 0.9900 . . no
C7 H7B 0.9900 . . no
C7 H7A 0.9900 . . no
C8 H8B 0.9900 . . no
C8 H8A 0.9900 . . no
C9 H9A 0.9800 . . no
C9 H9C 0.9800 . . no
C9 H9B 0.9800 . . no
C10 H10 0.9500 . . no
C11 H11 0.9500 . . no
C13 H13 0.9500 . . no
C14 H14A 0.9900 . . no
C14 H14B 0.9900 . . no
C15 H15A 0.9900 . . no
C15 H15B 0.9900 . . no
C16 H16A 0.9900 . . no
C16 H16B 0.9900 . . no
C17 H17B 0.9900 . . no
C17 H17A 0.9900 . . no
C18 H18B 0.9900 . . no
C18 H18A 0.9900 . . no
C19 H19B 0.9900 . . no
C19 H19A 0.9900 . . no
C20 H20A 0.9900 . . no
C20 H20B 0.9900 . . no
C21 H21B 0.9900 . . no
C21 H21A 0.9900 . . no
C22 H22 0.9500 . . no
C25 H25 0.9500 . . no
C27 H27B 0.9900 . . no
C27 H27A 0.9900 . . no
C28 H28B 0.9900 . . no
C28 H28A 0.9900 . . no
C29 H29B 0.9900 . . no
C29 H29A 0.9900 . . no
C30 H30B 0.9900 . . no
C30 H30A 0.9900 . . no
C31 H31B 0.9900 . . no
C31 H31A 0.9900 . . no
C32 H32A 0.9800 . . no
C32 H32B 0.9800 . . no
C32 H32C 0.9800 . . no
C33 H33 0.9500 . . no
C34 H34 0.9500 . . no
C35 C36 1.35(2) . . no
C35 C46 1.45(2) . . no
C36 C37 1.418(16) . . no
C37 C44 1.39(2) . . no
C38 C39 1.502(16) . . no
C39 C40 1.538(14) . . no
C40 C41 1.51(2) . . no
C41 C42 1.45(2) . . no
C42 C43 1.47(2) . . no
C44 C45 1.34(2) . . no
C45 C46 1.405(16) . . no
C46 C47 1.35(2) . . no
C48 C49 1.538(16) . . no
C49 C50 1.527(15) . . no
C51 C52 1.479(18) . . no
C53 C54 1.535(15) . . no
C54 C55 1.559(15) . . no
C56 C57 1.462(19) . . no
C57 C58 1.37(2) . . no
C57 C62 1.482(18) . . no
C58 C59 1.420(17) . . no
C59 C60 1.507(17) . . no
C60 C61 1.371(18) . . no
C61 C62 1.321(16) . . no
C63 C64 1.55(2) . . no
C64 C65 1.42(2) . . no
C65 C66 1.62(2) . . no
C66 C67 1.49(2) . . no
C67 C68 1.62(2) . . no
C36 H36 0.9500 . . no
C38 H38A 0.9900 . . no
C38 H38B 0.9900 . . no
C39 H39A 0.9900 . . no
C39 H39B 0.9900 . . no
C40 H40B 0.9900 . . no
C40 H40A 0.9900 . . no
C41 H41A 0.9900 . . no
C41 H41B 0.9900 . . no
C42 H42A 0.9900 . . no
C42 H42B 0.9900 . . no
C43 H43C 0.9800 . . no
C43 H43B 0.9800 . . no
C43 H43A 0.9800 . . no
C44 H44 0.9500 . . no
C45 H45 0.9500 . . no
C47 H47 0.9500 . . no
C48 H48B 0.9900 . . no
C48 H48A 0.9900 . . no
C49 H49A 0.9900 . . no
C49 H49B 0.9900 . . no
C50 H50A 0.9900 . . no
C50 H50B 0.9900 . . no
C51 H51A 0.9900 . . no
C51 H51B 0.9900 . . no
C52 H52A 0.9900 . . no
C52 H52B 0.9900 . . no
C53 H53A 0.9900 . . no
C53 H53B 0.9900 . . no
C54 H54B 0.9900 . . no
C54 H54A 0.9900 . . no
C55 H55A 0.9900 . . no
C55 H55B 0.9900 . . no
C56 H56 0.9500 . . no
C59 H59 0.9500 . . no
C61 H61 0.9500 . . no
C62 H62 0.9500 . . no
C63 H63A 0.9900 . . no
C63 H63B 0.9900 . . no
C64 H64B 0.9900 . . no
C64 H64A 0.9900 . . no
C65 H65A 0.9900 . . no
C65 H65B 0.9900 . . no
C66 H66A 0.9900 . . no
C66 H66B 0.9900 . . no
C67 H67B 0.9900 . . no
C67 H67A 0.9900 . . no
C68 H68C 0.9800 . . no
C68 H68A 0.9800 . . no
C68 H68B 0.9800 . . no

loop_
_geom_contact_atom_site_label_1
_geom_contact_atom_site_label_2
_geom_contact_distance
_geom_contact_site_symmetry_1
_geom_contact_site_symmetry_2
_geom_contact_publ_flag
O1 N1 2.745(9) . . no
O1 N2 3.064(9) . . no
O1 N3 2.830(10) . . no
O1 N4 2.942(10) . . no
O1 C13 2.926(12) . . no
O1 C18 3.339(9) . . no
O1 C19 3.041(11) . . no
O1 C21 3.161(11) . . no
O3 C14 3.075(12) . . no
O3 C16 3.047(13) . . no
O3 C17 3.232(12) . . no
O3 N1 2.813(10) . . no
O3 N2 2.837(9) . . no
O3 N3 2.920(11) . . no
O3 N4 2.754(10) . . no
O3 C22 2.849(12) . . no
O5 C10 3.330(11) . 2_664 no
O5 N8 2.802(9) . . no
O5 C55 3.110(12) . . no
O5 N7 2.800(10) . . no
O5 C53 3.034(13) . . no
O5 C47 2.899(15) . . no
O5 C52 3.333(13) . . no
O5 N6 3.049(11) . . no
O5 N5 2.721(12) . . no
O7 C56 2.907(12) . . no
O7 N6 2.865(10) . . no
O7 N5 2.866(12) . . no
O7 C51 3.370(13) . . no
O7 C50 3.036(12) . . no
O7 N7 3.052(11) . . no
O7 N8 2.721(12) . . no
O7 C48 3.110(12) . . no
O9 N7 3.010(10) . . no
O9 C17 3.298(13) . 4_565 no
O10 C56 3.176(14) . 4_455 no
O11 N3 2.967(10) . 1_545 no
O11 N2 3.157(9) . 4_565 no
O11 C19 3.383(11) . 1_545 no
O11 C16 3.263(13) . 4_565 no
O11 C15 3.313(13) . 4_565 no
O12A C28 3.374(15) . 1_565 no
O12A C27 3.045(17) . 1_565 no
O12B C13 3.14(2) . 4_575 no
O13A C48 3.376(14) . 3_665 no
O13A C47 3.263(16) . 3_665 no
O13A C11 3.271(17) . 4_575 no
O13A C49 3.223(15) . 3_665 no
O13B C21 3.20(2) . . no
O13B C47 2.92(3) . 3_665 no
O14A C4 3.29(2) . . no
O1 H19A 2.5300 . . no
O1 H21B 2.6900 . . no
O2 H6B 2.7700 . . no
O3 H3N 2.7500 . . no
O3 H14B 2.6200 . . no
O3 H17B 2.8400 . . no
O3 H16A 2.5500 . . no
O4 H42B 2.9100 . 3_665 no
O4 H29B 2.4300 . . no
O5 H53A 2.5400 . . no
O5 H55B 2.6800 . . no
O5 H6N 2.8900 . . no
O5 H10 2.3800 . 2_664 no
O7 H48B 2.6400 . . no
O7 H7N 2.8700 . . no
O7 H50A 2.5000 . . no
O9 H17A 2.5400 . 4_565 no
O9 H2N 2.8200 . 4_565 no
O9 H54B 2.6600 . . no
O9 H7N 2.1200 . . no
O10 H56 2.2500 . 4_455 no
O10 H18A 2.7200 . 1_545 no
O10 H55A 2.8000 . 4_455 no
O10 H32A 2.8800 . . no
O11 H3N 2.1500 . 1_545 no
O11 H15A 2.5800 . 4_565 no
O11 H2N 2.3900 . 4_565 no
O12A H27A 2.3500 . 1_565 no
O12A H20B 2.4900 . . no
O12A H13 2.8600 . 4_575 no
O12A H28A 2.9200 . 1_565 no
O12B H14A 2.6900 . 4_575 no
O12B H13 2.1900 . 4_575 no
O12B H20B 2.6100 . . no
O13A H11 2.3700 . 4_575 no
O13A H47 2.7900 . 3_665 no
O13A H49B 2.4600 . 3_665 no
O13A H13 2.6600 . 4_575 no
O13B H20B 2.8300 . . no
O13B H21A 2.7300 . . no
O13B H11 2.5800 . 4_575 no
O13B H47 2.3300 . 3_665 no
O14A H6A 2.8500 . . no
O14A H47 2.5500 . 3_665 no
O14A H4B 2.3600 . . no
O14B H43C 2.7700 . 3_675 no
O14B H27A 2.7900 . 1_565 no
O14B H4B 2.8600 . . no
N1 O3 2.813(10) . . no
N1 N2 2.916(9) . . no
N1 C16 3.116(12) . . no
N1 C24 3.260(14) . . no
N1 O1 2.745(9) . . no
N1 C1 2.993(14) . . no
N2 N1 2.916(9) . . no
N2 N3 2.894(11) . . no
N2 C18 2.483(13) . . no
N2 O11 3.157(9) . 4_465 no
N2 O1 3.064(9) . . no
N2 O3 2.837(9) . . no
N2 C14 3.146(13) . . no
N3 N2 2.894(11) . . no
N3 N4 2.941(10) . . no
N3 C17 2.429(12) . . no
N3 C21 3.141(10) . . no
N3 O1 2.830(10) . . no
N3 O3 2.920(11) . . no
N3 O11 2.967(10) . 1_565 no
N4 N3 2.941(10) . . no
N4 C1 3.441(13) . . no
N4 C19 3.155(12) . . no
N4 C24 2.919(15) . . no
N4 O1 2.942(10) . . no
N4 O3 2.754(10) . . no
N5 C50 3.062(15) . . no
N5 O5 2.721(12) . . no
N5 O7 2.866(12) . . no
N5 N6 2.888(13) . . no
N5 C58 3.363(14) . . no
N5 C35 2.917(18) . . no
N6 O7 2.865(10) . . no
N6 N5 2.888(13) . . no
N6 O5 3.049(11) . . no
N6 C52 2.461(15) . . no
N6 C48 3.134(15) . . no
N6 N7 2.876(12) . . no
N7 O5 2.800(10) . . no
N7 O7 3.052(11) . . no
N7 N8 2.853(14) . . no
N7 O9 3.010(10) . . no
N7 C55 3.151(14) . . no
N7 C51 2.417(15) . . no
N7 N6 2.876(12) . . no
N8 O5 2.802(9) . . no
N8 C58 2.954(17) . . no
N8 N7 2.853(14) . . no
N8 C35 3.363(12) . . no
N8 O7 2.721(12) . . no
N8 C53 3.025(16) . . no
N9 H7N 2.9300 . . no
N9 H2N 2.8600 . 4_565 no
N9 H16B 2.8800 . 4_565 no
N11 H20B 2.7000 . . no
C1 C21 3.548(14) . . no
C4 O14A 3.29(2) . . no
C10 C35 3.386(14) . 2_665 no
C10 O5 3.330(11) . 2_665 no
C11 O13A 3.271(17) . 4_475 no
C13 O12B 3.14(2) . 4_475 no
C13 C20 3.465(14) . 4_475 no
C14 C24 3.369(15) . . no
C14 C25 3.572(15) . . no
C15 O11 3.313(13) . 4_465 no
C16 O11 3.263(13) . 4_465 no
C17 O9 3.298(13) . 4_465 no
C17 C56 3.441(14) . 4_465 no
C19 O11 3.383(11) . 1_565 no
C20 C13 3.465(14) . 4_575 no
C21 O13B 3.20(2) . . no
C21 C1 3.548(14) . . no
C24 C14 3.369(15) . . no
C25 C14 3.572(15) . . no
C27 O12A 3.045(17) . 1_545 no
C28 O12A 3.374(15) . 1_545 no
C35 C10 3.386(14) . 2_664 no
C35 C55 3.531(15) . . no
C47 O13A 3.263(16) . 3_644 no
C47 O13B 2.92(3) . 3_644 no
C48 C58 3.469(15) . . no
C48 O13A 3.376(14) . 3_644 no
C49 O13A 3.223(15) . 3_644 no
C55 C35 3.531(15) . . no
C56 C17 3.441(14) . 4_565 no
C56 O10 3.176(14) . 4_555 no
C58 C48 3.469(15) . . no
C1 H21B 2.8200 . . no
C2 H4B 2.6900 . . no
C2 H21B 2.8100 . . no
C2 H4A 2.7200 . . no
C3 H45 2.8800 . 3_665 no
C4 H2 2.5000 . . no
C9 H31A 2.9800 . 2_675 no
C10 H44 3.0100 . 3_665 no
C11 H21A 2.8700 . 4_475 no
C11 H44 2.7300 . 3_665 no
C12 H44 2.8800 . 3_665 no
C13 H20A 3.0000 . 4_475 no
C13 H20B 3.0600 . 4_475 no
C14 H40A 3.0500 . 3_665 no
C15 H30B 3.0200 . 4_465 no
C15 H28A 3.0000 . 4_465 no
C18 H68C 3.0300 . 4_475 no
C22 H38B 2.9900 . 3_665 no
C23 H38B 2.9300 . 3_665 no
C24 H68B 3.0200 . . no
C24 H14B 2.6600 . . no
C25 H14B 2.6300 . . no
C25 H67A 3.0100 . . no
C26 H67A 2.9300 . . no
C27 H33 2.6100 . . no
C28 H19B 2.9900 . 1_545 no
C29 H15B 2.9800 . 4_565 no
C30 H15B 3.0800 . 4_565 no
C30 H19B 3.0800 . 1_545 no
C32 H55A 2.9900 . 4_455 no
C33 H27A 2.8200 . . no
C33 H27B 2.8400 . . no
C35 H55B 2.8400 . . no
C35 H10 2.5400 . 2_664 no
C36 H51B 3.0800 . 4_555 no
C36 H55B 2.8400 . . no
C36 H10 3.0000 . 2_664 no
C37 H51B 3.0900 . 4_555 no
C38 H44 2.5800 . . no
C44 H38A 2.8500 . . no
C44 H38B 2.8400 . . no
C55 H32A 3.0200 . 4_555 no
C56 H17B 3.0300 . 4_565 no
C56 H52B 2.7500 . 4_555 no
C56 H17A 2.9600 . 4_565 no
C57 H17B 3.0200 . 4_565 no
C58 H48B 2.7400 . . no
C59 H48B 2.9100 . . no
C59 H63A 2.6300 . . no
C59 H63B 2.7200 . . no
C61 H67B 3.0400 . 4_565 no
C62 H17B 2.9600 . 4_565 no
C63 H59 2.4900 . . no
C66 H43B 3.0700 . 2_755 no
C67 H61 3.0700 . 4_465 no
C68 H18B 3.0300 . 4_575 no
H2 C4 2.5000 . . no
H2 H4B 2.3100 . . no
H2 H4A 2.2600 . . no
H2N H15A 2.4900 . . no
H2N O11 2.3900 . 4_465 no
H2N H18B 2.5700 . . no
H2N O9 2.8200 . 4_465 no
H2N N9 2.8600 . 4_465 no
H3N H20A 2.4500 . . no
H3N H17B 2.4700 . . no
H3N O11 2.1500 . 1_565 no
H4A H43A 2.3600 . 3_675 no
H4A H2 2.2600 . . no
H4A C2 2.7200 . . no
H4B C2 2.6900 . . no
H4B H2 2.3100 . . no
H4B O14A 2.3600 . . no
H4B H6A 2.4100 . . no
H4B O14B 2.8600 . . no
H5A H41A 2.4200 . 3_675 no
H5A H7A 2.4600 . . no
H5B H7B 2.3400 . . no
H6A O14A 2.8500 . . no
H6A H47 2.4900 . 3_665 no
H6A H4B 2.4100 . . no
H6B H8B 2.5000 . . no
H6B O2 2.7700 . . no
H6N H49B 2.5100 . . no
H6N H52A 2.5500 . . no
H7A H9C 2.4600 . . no
H7A H5A 2.4600 . . no
H7A H9A 2.5800 . . no
H7B H9C 2.1500 . . no
H7B H5B 2.3400 . . no
H7N H51A 2.4700 . . no
H7N O9 2.1200 . . no
H7N H54B 2.4800 . . no
H7N N9 2.9300 . . no
H8B H6B 2.5000 . . no
H9A H7A 2.5800 . . no
H9C H7A 2.4600 . . no
H9C H7B 2.1500 . . no
H10 O5 2.3800 . 2_665 no
H10 C35 2.5400 . 2_665 no
H10 C36 3.0000 . 2_665 no
H11 O13A 2.3700 . 4_475 no
H11 H13 2.4300 . . no
H11 O13B 2.5800 . 4_475 no
H13 O12B 2.1900 . 4_475 no
H13 H14A 2.1000 . . no
H13 O12A 2.8600 . 4_475 no
H13 H11 2.4300 . . no
H13 H20B 2.5400 . 4_475 no
H13 O13A 2.6600 . 4_475 no
H14A H13 2.1000 . . no
H14A O12B 2.6900 . 4_475 no
H14B C24 2.6600 . . no
H14B C25 2.6300 . . no
H14B H25 2.4400 . . no
H14B H40A 2.5900 . 3_665 no
H14B H16A 2.5800 . . no
H14B O3 2.6200 . . no
H15A H20A 2.5800 . 4_475 no
H15A O11 2.5800 . 4_465 no
H15A H2N 2.4900 . . no
H15B C30 3.0800 . 4_465 no
H15B H28A 2.5600 . 4_465 no
H15B H30B 2.4600 . 4_465 no
H15B H29A 2.4800 . 4_465 no
H15B C29 2.9800 . 4_465 no
H16A O3 2.5500 . . no
H16A H17B 2.2900 . . no
H16A H14B 2.5800 . . no
H16B H17A 2.4500 . . no
H16B N9 2.8800 . 4_465 no
H17A H16B 2.4500 . . no
H17A O9 2.5400 . 4_465 no
H17A C56 2.9600 . 4_465 no
H17A H54B 2.4700 . 4_465 no
H17B H3N 2.4700 . . no
H17B H16A 2.2900 . . no
H17B C56 3.0300 . 4_465 no
H17B C57 3.0200 . 4_465 no
H17B C62 2.9600 . 4_465 no
H17B O3 2.8400 . . no
H18A H19B 2.4500 . . no
H18A O10 2.7200 . 1_565 no
H18B H19A 2.3900 . . no
H18B C68 3.0300 . 4_475 no
H18B H2N 2.5700 . . no
H18B H68C 2.1100 . 4_475 no
H19A H18B 2.3900 . . no
H19A O1 2.5300 . . no
H19B H18A 2.4500 . . no
H19B H28A 2.4600 . 1_565 no
H19B H30B 2.5800 . 1_565 no
H19B C30 3.0800 . 1_565 no
H19B C28 2.9900 . 1_565 no
H20A C13 3.0000 . 4_575 no
H20A H3N 2.4500 . . no
H20A H15A 2.5800 . 4_575 no
H20B N11 2.7000 . . no
H20B O12A 2.4900 . . no
H20B O13B 2.8300 . . no
H20B C13 3.0600 . 4_575 no
H20B O12B 2.6100 . . no
H20B H13 2.5400 . 4_575 no
H21A C11 2.8700 . 4_575 no
H21A O13B 2.7300 . . no
H21A H22 2.1500 . . no
H21B C2 2.8100 . . no
H21B O1 2.6900 . . no
H21B C1 2.8200 . . no
H22 H34 2.4200 . . no
H22 H21A 2.1500 . . no
H25 H14B 2.4400 . . no
H27A O12A 2.3500 . 1_545 no
H27A O14B 2.7900 . 1_545 no
H27A C33 2.8200 . . no
H27A H33 2.3800 . . no
H27B C33 2.8400 . . no
H27B H33 2.4400 . . no
H27B H42A 2.3600 . 2_755 no
H28A H15B 2.5600 . 4_565 no
H28A O12A 2.9200 . 1_545 no
H28A C15 3.0000 . 4_565 no
H28A H30B 2.5800 . . no
H28A H19B 2.4600 . 1_545 no
H28B H30A 2.5500 . . no
H28B H43C 2.6000 . 3_665 no
H29A H15B 2.4800 . 4_565 no
H29A H31B 2.3300 . . no
H29B O4 2.4300 . . no
H29B H31A 2.3100 . . no
H30A H28B 2.5500 . . no
H30A H32A 2.3800 . . no
H30B H32A 2.5200 . . no
H30B H15B 2.4600 . 4_565 no
H30B C15 3.0200 . 4_565 no
H30B H19B 2.5800 . 1_545 no
H30B H28A 2.5800 . . no
H31A C9 2.9800 . 2_674 no
H31A H29B 2.3100 . . no
H31B H29A 2.3300 . . no
H31B H63A 2.4500 . . no
H32A O10 2.8800 . . no
H32A H55A 2.2000 . 4_455 no
H32A H30A 2.3800 . . no
H32A H30B 2.5200 . . no
H32A C55 3.0200 . 4_455 no
H32B H50A 2.4100 . . no
H33 C27 2.6100 . . no
H33 H27A 2.3800 . . no
H33 H27B 2.4400 . . no
H34 H22 2.4200 . . no
H38A C44 2.8500 . . no
H38A H44 2.3500 . . no
H38A H49B 2.3900 . 4_555 no
H38B C44 2.8400 . . no
H38B C23 2.9300 . 3_644 no
H38B C22 2.9900 . 3_644 no
H38B H40A 2.4900 . . no
H38B H44 2.4400 . . no
H39A H41B 2.5200 . . no
H40A H38B 2.4900 . . no
H40A H14B 2.5900 . 3_644 no
H40A H42B 2.3800 . . no
H40A C14 3.0500 . 3_644 no
H40B H42A 2.4500 . . no
H41A H43A 2.4500 . . no
H41B H43C 2.3400 . . no
H41B H39A 2.5200 . . no
H42A H40B 2.4500 . . no
H42B H40A 2.3800 . . no
H42B O4 2.9100 . 3_644 no
H43A H41A 2.4500 . . no
H43C H41B 2.3400 . . no
H43C H28B 2.6000 . 3_644 no
H44 H38A 2.3500 . . no
H44 C38 2.5800 . . no
H44 C10 3.0100 . 3_644 no
H44 C11 2.7300 . 3_644 no
H44 H38B 2.4400 . . no
H44 C12 2.8800 . 3_644 no
H45 C3 2.8800 . 3_644 no
H45 H47 2.4000 . . no
H47 H45 2.4000 . . no
H47 O13B 2.3300 . 3_644 no
H47 O13A 2.7900 . 3_644 no
H47 O14A 2.5500 . 3_644 no
H47 H48A 2.1300 . . no
H47 H6A 2.4900 . 3_644 no
H48A H47 2.1300 . . no
H48B C58 2.7400 . . no
H48B H50A 2.5200 . . no
H48B C59 2.9100 . . no
H48B O7 2.6400 . . no
H49B O13A 2.4600 . 3_644 no
H49B H38A 2.3900 . 4_455 no
H49B H6N 2.5100 . . no
H50A O7 2.5000 . . no
H50A H32B 2.4100 . . no
H50A H51A 2.4500 . . no
H50A H48B 2.5200 . . no
H50B H51B 2.5400 . . no
H51A H50A 2.4500 . . no
H51A H7N 2.4700 . . no
H51B H50B 2.5400 . . no
H51B C37 3.0900 . 4_455 no
H51B C36 3.0800 . 4_455 no
H52A H6N 2.5500 . . no
H52A H53A 2.4700 . . no
H52B H53B 2.5000 . . no
H52B C56 2.7500 . 4_455 no
H52B H56 2.4100 . 4_455 no
H53A O5 2.5400 . . no
H53A H52A 2.4700 . . no
H53A H55B 2.5700 . . no
H53B H52B 2.5000 . . no
H54B O9 2.6600 . . no
H54B H17A 2.4700 . 4_565 no
H54B H7N 2.4800 . . no
H55A H56 2.0900 . . no
H55A H32A 2.2000 . 4_555 no
H55A O10 2.8000 . 4_555 no
H55A C32 2.9900 . 4_555 no
H55B C36 2.8400 . . no
H55B C35 2.8400 . . no
H55B O5 2.6800 . . no
H55B H53A 2.5700 . . no
H56 H55A 2.0900 . . no
H56 H62 2.3500 . . no
H56 O10 2.2500 . 4_555 no
H56 H52B 2.4100 . 4_555 no
H59 C63 2.4900 . . no
H59 H63A 2.2300 . . no
H59 H63B 2.2900 . . no
H61 C67 3.0700 . 4_565 no
H61 H67B 2.3100 . 4_565 no
H62 H56 2.3500 . . no
H63A H59 2.2300 . . no
H63A H65A 2.5200 . . no
H63A C59 2.6300 . . no
H63A H31B 2.4500 . . no
H63B H65B 2.5000 . . no
H63B C59 2.7200 . . no
H63B H59 2.2900 . . no
H64A H66A 2.4400 . . no
H65A H67A 2.2000 . . no
H65A H63A 2.5200 . . no
H65B H63B 2.5000 . . no
H66A H68A 2.5700 . . no
H66A H68C 2.5700 . . no
H66A H64A 2.4400 . . no
H66A H43B 2.1900 . 2_755 no
H66B H68C 2.4300 . . no
H67A C26 2.9300 . . no
H67A H65A 2.2000 . . no
H67A C25 3.0100 . . no
H67B H61 2.3100 . 4_465 no
H67B C61 3.0400 . 4_465 no
H68A H66A 2.5700 . . no
H68B C24 3.0200 . . no
H68B O11 2.9000 . 1_565 no
H68C H66A 2.5700 . . no
H68C C18 3.0300 . 4_575 no
H68C H18B 2.1100 . 4_575 no
H68C H66B 2.4300 . . no

loop_
_geom_hbond_atom_site_label_D
_geom_hbond_atom_site_label_H
_geom_hbond_atom_site_label_A
_geom_hbond_distance_DH
_geom_hbond_distance_HA
_geom_hbond_distance_DA
_geom_hbond_angle_DHA
_geom_hbond_site_symmetry_A
_geom_hbond_publ_flag
N2 H2N O11 0.9300 2.3900 3.157(9) 140.00 4_465 yes
N3 H3N O11 0.9300 2.1500 2.967(10) 146.00 1_565 yes
N7 H7N O9 0.9300 2.1200 3.010(10) 160.00 . yes
C4 H4B O14A 0.9900 2.3600 3.29(2) 156.00 . yes
C10 H10 O5 0.9500 2.3800 3.330(11) 178.00 2_665 yes
C11 H11 O13A 0.9500 2.3700 3.271(17) 158.00 4_475 yes
C15 H15A O11 0.9900 2.5800 3.313(13) 131.00 4_465 yes
C16 H16A O3 0.9900 2.5500 3.047(13) 111.00 . yes
C17 H17A O9 0.9900 2.5400 3.298(13) 134.00 4_465 yes
C19 H19A O1 0.9900 2.5300 3.041(11) 112.00 . yes
C20 H20B O12A 0.9900 2.4900 3.461(15) 167.00 . yes
C27 H27A O12A 0.9900 2.3500 3.045(17) 127.00 1_545 yes
C29 H29B O4 0.9900 2.4300 2.795(13) 101.00 . yes
C47 H47 O14A 0.9500 2.5500 3.430(17) 153.00 3_644 yes
C49 H49B O13A 0.9900 2.4600 3.223(15) 133.00 3_644 yes
C50 H50A O7 0.9900 2.5000 3.036(12) 114.00 . yes
C53 H53A O5 0.9900 2.5400 3.034(13) 111.00 . yes
C56 H56 O10 0.9500 2.2500 3.176(14) 163.00 4_555 yes

loop_
_geom_torsion_atom_site_label_1
_geom_torsion_atom_site_label_2
_geom_torsion_atom_site_label_3
_geom_torsion_atom_site_label_4
_geom_torsion
_geom_torsion_site_symmetry_1
_geom_torsion_site_symmetry_2
_geom_torsion_site_symmetry_3
_geom_torsion_site_symmetry_4
_geom_torsion_publ_flag
N1 Mn1 O1 C1 42.9(7) . . . . no
N2 Mn1 O1 C1 127.7(7) . . . . no
N3 Mn1 O1 C1 -152.0(7) . . . . no
N4 Mn1 O1 C1 -67.3(7) . . . . no
N1 Mn1 O3 C24 -64.9(8) . . . . no
N2 Mn1 O3 C24 -149.7(8) . . . . no
N3 Mn1 O3 C24 129.9(8) . . . . no
N4 Mn1 O3 C24 45.2(8) . . . . no
O1 Mn1 N1 C13 -29.7(8) . . . . no
O1 Mn1 N1 C14 145.8(7) . . . . no
O3 Mn1 N1 C13 150.0(8) . . . . no
O3 Mn1 N1 C14 -34.5(7) . . . . no
N2 Mn1 N1 C13 -124.0(8) . . . . no
N2 Mn1 N1 C14 51.5(7) . . . . no
N4 Mn1 N1 C13 62.8(8) . . . . no
N4 Mn1 N1 C14 -121.7(7) . . . . no
O1 Mn1 N2 C16 -137.6(6) . . . . no
O1 Mn1 N2 C17 102.4(6) . . . . no
O3 Mn1 N2 C16 43.6(6) . . . . no
O3 Mn1 N2 C17 -76.4(6) . . . . no
N1 Mn1 N2 C16 -49.4(6) . . . . no
N1 Mn1 N2 C17 -169.5(6) . . . . no
N3 Mn1 N2 C16 136.1(6) . . . . no
N3 Mn1 N2 C17 16.0(6) . . . . no
O1 Mn1 N3 C18 -78.4(6) . . . . no
O1 Mn1 N3 C19 41.7(6) . . . . no
O3 Mn1 N3 C18 102.2(6) . . . . no
O3 Mn1 N3 C19 -137.7(6) . . . . no
N2 Mn1 N3 C18 16.3(5) . . . . no
N2 Mn1 N3 C19 136.4(6) . . . . no
N4 Mn1 N3 C18 -171.6(6) . . . . no
N4 Mn1 N3 C19 -51.4(6) . . . . no
O1 Mn1 N4 C21 -36.8(6) . . . . no
O1 Mn1 N4 C22 157.4(8) . . . . no
O3 Mn1 N4 C21 142.2(6) . . . . no
O3 Mn1 N4 C22 -23.7(8) . . . . no
N1 Mn1 N4 C21 -126.3(6) . . . . no
N1 Mn1 N4 C22 67.9(8) . . . . no
N3 Mn1 N4 C21 50.1(6) . . . . no
N3 Mn1 N4 C22 -115.8(8) . . . . no
O5 Mn2 N7 C53 45.8(6) . . . . no
O7 Mn2 N7 C52 100.5(6) . . . . no
O7 Mn2 N7 C53 -132.8(6) . . . . no
N6 Mn2 N7 C52 14.0(6) . . . . no
N6 Mn2 N7 C53 140.8(7) . . . . no
N8 Mn2 N7 C52 -172.1(7) . . . . no
N5 Mn2 O5 C35 40.5(8) . . . . no
N6 Mn2 O5 C35 123.7(8) . . . . no
N7 Mn2 O5 C35 -156.6(8) . . . . no
N8 Mn2 O5 C35 -72.5(8) . . . . no
N5 Mn2 O7 C58 -68.5(8) . . . . no
N6 Mn2 O7 C58 -151.9(8) . . . . no
N7 Mn2 O7 C58 128.3(8) . . . . no
N8 Mn2 O7 C58 44.4(8) . . . . no
O5 Mn2 N5 C47 -26.5(10) . . . . no
O5 Mn2 N5 C48 147.8(8) . . . . no
O7 Mn2 N5 C47 151.6(10) . . . . no
O7 Mn2 N5 C48 -34.1(8) . . . . no
N6 Mn2 N5 C47 -121.1(10) . . . . no
N6 Mn2 N5 C48 53.1(8) . . . . no
N8 Mn2 N5 C47 62.5(10) . . . . no
N8 Mn2 N5 C48 -123.3(8) . . . . no
O5 Mn2 N6 C50 -136.4(6) . . . . no
O5 Mn2 N6 C51 100.1(7) . . . . no
O7 Mn2 N6 C50 42.2(6) . . . . no
O7 Mn2 N6 C51 -81.3(7) . . . . no
N5 Mn2 N6 C50 -50.9(6) . . . . no
N5 Mn2 N6 C51 -174.4(8) . . . . no
N7 Mn2 N6 C50 139.0(6) . . . . no
N7 Mn2 N6 C51 15.5(7) . . . . no
O5 Mn2 N7 C52 -81.0(6) . . . . no
O5 Mn2 N8 C55 -34.9(7) . . . . no
O5 Mn2 N8 C56 140.1(8) . . . . no
O7 Mn2 N8 C55 147.0(8) . . . . no
O7 Mn2 N8 C56 -38.1(8) . . . . no
N5 Mn2 N8 C55 -120.8(8) . . . . no
N5 Mn2 N8 C56 54.2(8) . . . . no
N8 Mn2 N7 C53 -45.3(6) . . . . no
N7 Mn2 N8 C56 -134.6(8) . . . . no
N7 Mn2 N8 C55 50.4(7) . . . . no
Mn1 O1 C1 C12 -31.9(11) . . . . no
Mn1 O1 C1 C2 141.9(8) . . . . no
C4 O2 C3 C2 -7.9(16) . . . . no
C4 O2 C3 C10 172.0(11) . . . . no
C3 O2 C4 C5 -174.6(10) . . . . no
Mn1 O3 C24 C23 -44.2(15) . . . . no
Mn1 O3 C24 C25 143.7(8) . . . . no
C27 O4 C26 C33 -6.4(16) . . . . no
C27 O4 C26 C25 -179.7(10) . . . . no
C26 O4 C27 C28 -178.0(9) . . . . no
Mn2 O5 C35 C36 147.0(8) . . . . no
Mn2 O5 C35 C46 -34.6(13) . . . . no
C38 O6 C37 C36 168.9(9) . . . . no
C38 O6 C37 C44 -8.2(16) . . . . no
C37 O6 C38 C39 -175.8(9) . . . . no
Mn2 O7 C58 C59 153.0(8) . . . . no
Mn2 O7 C58 C57 -29.1(14) . . . . no
C63 O8 C60 C59 4.1(17) . . . . no
C63 O8 C60 C61 -174.4(12) . . . . no
C60 O8 C63 C64 174.3(11) . . . . no
Mn1 N1 C13 C12 5.5(14) . . . . no
C13 N1 C14 C15 109.2(9) . . . . no
C14 N1 C13 C12 -170.2(9) . . . . no
Mn1 N1 C14 C15 -66.7(9) . . . . no
Mn1 N2 C17 C18 -46.9(8) . . . . no
C16 N2 C17 C18 -170.4(8) . . . . no
Mn1 N2 C16 C15 62.8(9) . . . . no
C17 N2 C16 C15 179.3(8) . . . . no
Mn1 N3 C19 C20 65.5(8) . . . . no
Mn1 N3 C18 C17 -44.3(7) . . . . no
C19 N3 C18 C17 -170.2(7) . . . . no
C18 N3 C19 C20 -173.9(7) . . . . no
C21 N4 C22 C23 -168.2(10) . . . . no
C22 N4 C21 C20 102.3(10) . . . . no
Mn1 N4 C22 C23 -2.7(15) . . . . no
Mn1 N4 C21 C20 -63.6(9) . . . . no
Mn2 N5 C48 C49 -67.0(10) . . . . no
C47 N5 C48 C49 107.8(11) . . . . no
C48 N5 C47 C46 -169.3(11) . . . . no
Mn2 N5 C47 C46 5.2(17) . . . . no
C51 N6 C50 C49 -175.1(9) . . . . no
Mn2 N6 C50 C49 65.9(9) . . . . no
C50 N6 C51 C52 -168.9(9) . . . . no
Mn2 N6 C51 C52 -44.6(10) . . . . no
Mn2 N7 C52 C51 -42.9(9) . . . . no
C52 N7 C53 C54 -173.5(8) . . . . no
C53 N7 C52 C51 -171.9(9) . . . . no
Mn2 N7 C53 C54 61.9(9) . . . . no
Mn2 N8 C55 C54 -65.1(10) . . . . no
C55 N8 C56 C57 -166.4(9) . . . . no
C56 N8 C55 C54 119.7(9) . . . . no
Mn2 N8 C56 C57 18.2(13) . . . . no
C12 C1 C2 C3 -4.5(15) . . . . no
C2 C1 C12 C11 8.0(14) . . . . no
O1 C1 C12 C11 -178.7(8) . . . . no
O1 C1 C12 C13 -7.6(15) . . . . no
O1 C1 C2 C3 -177.8(8) . . . . no
C2 C1 C12 C13 179.1(10) . . . . no
C1 C2 C3 C10 -0.3(14) . . . . no
C1 C2 C3 O2 179.6(9) . . . . no
O2 C3 C10 C11 -179.0(9) . . . . no
C2 C3 C10 C11 0.9(14) . . . . no
O2 C4 C5 C6 77.3(15) . . . . no
C4 C5 C6 C7 178.0(12) . . . . no
C5 C6 C7 C8 170.5(13) . . . . no
C6 C7 C8 C9 179.3(11) . . . . no
C3 C10 C11 C12 3.1(15) . . . . no
C10 C11 C12 C1 -7.1(13) . . . . no
C10 C11 C12 C13 -179.0(9) . . . . no
C1 C12 C13 N1 20.7(16) . . . . no
C11 C12 C13 N1 -168.6(9) . . . . no
N1 C14 C15 C16 64.4(10) . . . . no
C14 C15 C16 N2 -67.0(11) . . . . no
N2 C17 C18 N3 64.1(9) . . . . no
N3 C19 C20 C21 -66.0(9) . . . . no
C19 C20 C21 N4 64.9(10) . . . . no
N4 C22 C23 C24 18.7(18) . . . . no
N4 C22 C23 C34 -163.0(11) . . . . no
C22 C23 C24 O3 4.1(17) . . . . no
C22 C23 C24 C25 176.1(10) . . . . no
C24 C23 C34 C33 2.8(18) . . . . no
C22 C23 C34 C33 -175.5(11) . . . . no
C34 C23 C24 O3 -174.2(11) . . . . no
C34 C23 C24 C25 -2.3(18) . . . . no
O3 C24 C25 C26 171.6(10) . . . . no
C23 C24 C25 C26 -1.2(17) . . . . no
C24 C25 C26 O4 177.8(10) . . . . no
C24 C25 C26 C33 4.0(17) . . . . no
O4 C26 C33 C34 -176.6(11) . . . . no
C25 C26 C33 C34 -3.6(17) . . . . no
O4 C27 C28 C29 53.8(13) . . . . no
C27 C28 C29 C30 -178.1(11) . . . . no
C28 C29 C30 C31 -179.9(11) . . . . no
C29 C30 C31 C32 -178.5(11) . . . . no
C26 C33 C34 C23 0.2(18) . . . . no
O5 C35 C36 C37 178.1(9) . . . . no
C46 C35 C36 C37 -0.2(16) . . . . no
O5 C35 C46 C45 -176.8(9) . . . . no
O5 C35 C46 C47 -1.7(17) . . . . no
C36 C35 C46 C45 1.5(16) . . . . no
C36 C35 C46 C47 176.5(11) . . . . no
C35 C36 C37 O6 -178.1(9) . . . . no
C35 C36 C37 C44 -0.7(16) . . . . no
O6 C37 C44 C45 177.3(11) . . . . no
C36 C37 C44 C45 0.3(16) . . . . no
O6 C38 C39 C40 165.5(8) . . . . no
C38 C39 C40 C41 -172.6(10) . . . . no
C39 C40 C41 C42 172.0(11) . . . . no
C40 C41 C42 C43 176.8(12) . . . . no
C37 C44 C45 C46 1.2(17) . . . . no
C44 C45 C46 C35 -1.9(16) . . . . no
C44 C45 C46 C47 -177.1(11) . . . . no
C35 C46 C47 N5 15.5(19) . . . . no
C45 C46 C47 N5 -169.9(11) . . . . no
N5 C48 C49 C50 61.9(11) . . . . no
C48 C49 C50 N6 -66.0(12) . . . . no
N6 C51 C52 N7 60.8(11) . . . . no
N7 C53 C54 C55 -66.1(12) . . . . no
C53 C54 C55 N8 62.1(11) . . . . no
N8 C56 C57 C58 12.3(17) . . . . no
N8 C56 C57 C62 -178.7(9) . . . . no
C56 C57 C58 O7 -8.6(18) . . . . no
C56 C57 C58 C59 169.3(11) . . . . no
C62 C57 C58 O7 -176.8(10) . . . . no
C62 C57 C58 C59 1.0(18) . . . . no
C56 C57 C62 C61 -173.3(10) . . . . no
C58 C57 C62 C61 -3.7(17) . . . . no
O7 C58 C59 C60 178.5(9) . . . . no
C57 C58 C59 C60 0.6(16) . . . . no
C58 C59 C60 O8 -178.3(10) . . . . no
C58 C59 C60 C61 0.3(15) . . . . no
O8 C60 C61 C62 175.4(11) . . . . no
C59 C60 C61 C62 -3.2(17) . . . . no
C60 C61 C62 C57 4.8(17) . . . . no
O8 C63 C64 C65 -177.5(13) . . . . no
C63 C64 C65 C66 -176.3(12) . . . . no
C64 C65 C66 C67 -159.8(13) . . . . no
C65 C66 C67 C68 169.8(12) . . . . no
